data_7229150
loop_
_publ_author_name
'Niu, Chang-Shan'
'Li, Yong'
'Liu, Yun-Bao'
'Ma, Shuang-Gang'
'Liu, Fei'
'Li, Li'
'Xu, Song'
'Wang, Xiao-Jing'
'Liu, Sheng'
'Wang, Ru-Bing'
'Qu, Jing'
'Yu, Shi-Shan'

_publ_section_title
;
 Biological and chemical guided isolation of 3,4-secograyanane
 diterpenoids from the roots of Pieris formosa
;
_journal_issue 69
_journal_name_full 'RSC Adv.'
_journal_page_first 43921
_journal_paper_doi 10.1039/C7RA08635K
_journal_volume 7
_journal_year 2017
_chemical_absolute_configuration ad
_chemical_formula_moiety 'C33 H44 O15, O'
_chemical_formula_sum 'C33 H44 O16'
_chemical_formula_weight 696.68
_chemical_name_systematic 'secopierisformoside A'
_space_group_crystal_system triclinic
_space_group_IT_number 1
_space_group_name_Hall 'P 1'
_space_group_name_H-M_alt 'P 1'
_symmetry_space_group_name_Hall 'P 1'
_symmetry_space_group_name_H-M 'P 1'
_atom_sites_solution_hydrogens geom
_atom_sites_solution_primary direct
_atom_sites_solution_secondary difmap
_audit_creation_date 2016-01-05
_audit_creation_method
;
  Olex2 1.1
  (compiled 2011.02.15 svn.r1672, GUI svn.r3494)
;
_audit_update_record
;
2017-05-07 deposited with the CCDC.
2017-08-23 downloaded from the CCDC.
;
_cell_angle_alpha 64.176(4)
_cell_angle_beta 89.183(3)
_cell_angle_gamma 76.713(4)
_cell_formula_units_Z 3
_cell_length_a 8.6705(4)
_cell_length_b 18.6150(9)
_cell_length_c 18.7494(7)
_cell_measurement_reflns_used 17831
_cell_measurement_temperature 104.3
_cell_measurement_theta_max 71.0916
_cell_measurement_theta_min 4.5487
_cell_volume 2638.3(2)
_computing_cell_refinement
;
CrysAlisPro, Agilent Technologies,
Version 1.171.35.11 (release 16-05-2011 CrysAlis171 .NET)
(compiled May 16 2011,17:55:39)
;
_computing_data_collection
;
CrysAlisPro, Agilent Technologies,
Version 1.171.35.11 (release 16-05-2011 CrysAlis171 .NET)
(compiled May 16 2011,17:55:39)
;
_computing_data_reduction
;
CrysAlisPro, Agilent Technologies,
Version 1.171.35.11 (release 16-05-2011 CrysAlis171 .NET)
(compiled May 16 2011,17:55:39)
;
_computing_molecular_graphics
;
O. V. Dolomanov, L. J. Bourhis, R. J. Gildea, J. A. K. Howard and H. Puschmann,
OLEX2: a complete structure solution, refinement and analysis program.
J. Appl. Cryst. (2009). 42, 339-341.
;
_computing_publication_material
;
O. V. Dolomanov, L. J. Bourhis, R. J. Gildea, J. A. K. Howard and H. Puschmann,
OLEX2: a complete structure solution, refinement and analysis program.
J. Appl. Cryst. (2009). 42, 339-341.
;
_computing_structure_refinement 'SHELXL-97 (Sheldrick, 1997)'
_computing_structure_solution 'A short history of SHELX (Sheldrick, 2007)'
_diffrn_ambient_temperature 104.3
_diffrn_detector_area_resol_mean 16.0971
_diffrn_measured_fraction_theta_full 0.983
_diffrn_measured_fraction_theta_max 0.983
_diffrn_measurement_details
;
#__ type_ start__ end____ width___ exp.time_
  1 omega  -53.00  -22.00   1.0000    1.5000
omega____ theta____ kappa____ phi______ frames
    -       -8.5000  123.0000 -174.0000 31

#__ type_ start__ end____ width___ exp.time_
  2 omega  -51.00  -16.00   1.0000    1.5000
omega____ theta____ kappa____ phi______ frames
    -       -8.5000  149.0000   58.0000 35

#__ type_ start__ end____ width___ exp.time_
  3 omega  -24.00   64.00   1.0000    1.5000
omega____ theta____ kappa____ phi______ frames
    -       36.7919  -80.0000  176.0000 88

#__ type_ start__ end____ width___ exp.time_
  4 omega  -21.00   53.00   1.0000    1.5000
omega____ theta____ kappa____ phi______ frames
    -       36.7919  -37.0000 -150.0000 74

#__ type_ start__ end____ width___ exp.time_
  5 omega   39.00   65.00   1.0000    1.5000
omega____ theta____ kappa____ phi______ frames
    -       36.7919   37.0000  -90.0000 26

#__ type_ start__ end____ width___ exp.time_
  6 omega  -32.00   42.00   1.0000    1.5000
omega____ theta____ kappa____ phi______ frames
    -       36.7919  -37.0000   60.0000 74

#__ type_ start__ end____ width___ exp.time_
  7 omega   11.00  104.00   1.0000    1.5000
omega____ theta____ kappa____ phi______ frames
    -       36.7919   77.0000  -60.0000 93

#__ type_ start__ end____ width___ exp.time_
  8 omega   33.00  104.00   1.0000    1.5000
omega____ theta____ kappa____ phi______ frames
    -       36.7919   37.0000   60.0000 71

#__ type_ start__ end____ width___ exp.time_
  9 omega   51.00   97.00   1.0000    1.5000
omega____ theta____ kappa____ phi______ frames
    -       36.7919 -148.0000  121.0000 46

#__ type_ start__ end____ width___ exp.time_
 10 omega  -19.00   66.00   1.0000    1.5000
omega____ theta____ kappa____ phi______ frames
    -        0.0000   37.0000   30.0000 85

#__ type_ start__ end____ width___ exp.time_
 11 omega  -68.00  -24.00   1.0000    1.5000
omega____ theta____ kappa____ phi______ frames
    -        0.0000  -77.0000 -120.0000 44

#__ type_ start__ end____ width___ exp.time_
 12 omega  -21.00   19.00   1.0000    1.5000
omega____ theta____ kappa____ phi______ frames
    -        0.0000  -77.0000 -120.0000 40

#__ type_ start__ end____ width___ exp.time_
 13 omega  -21.00   57.00   1.0000    1.5000
omega____ theta____ kappa____ phi______ frames
    -       39.7922  -37.0000  -30.0000 78

#__ type_ start__ end____ width___ exp.time_
 14 omega   13.00  102.00   1.0000    1.5000
omega____ theta____ kappa____ phi______ frames
    -       39.7922   77.0000 -150.0000 89

#__ type_ start__ end____ width___ exp.time_
 15 omega   10.00   47.00   1.0000    1.5000
omega____ theta____ kappa____ phi______ frames
    -       39.7922   82.0000  -62.0000 37

#__ type_ start__ end____ width___ exp.time_
 16 omega   52.00  108.00   1.0000    1.5000
omega____ theta____ kappa____ phi______ frames
    -       39.7922   37.0000  -30.0000 56

#__ type_ start__ end____ width___ exp.time_
 17 omega   22.00   56.00   1.0000    1.5000
omega____ theta____ kappa____ phi______ frames
    -       39.7922  -37.0000 -120.0000 34

#__ type_ start__ end____ width___ exp.time_
 18 omega   13.00  103.00   1.0000    1.5000
omega____ theta____ kappa____ phi______ frames
    -       39.7922   77.0000   90.0000 90

#__ type_ start__ end____ width___ exp.time_
 19 omega   13.00  100.00   1.0000    1.5000
omega____ theta____ kappa____ phi______ frames
    -       39.7922   77.0000  150.0000 87

#__ type_ start__ end____ width___ exp.time_
 20 omega   13.00   57.00   1.0000    1.5000
omega____ theta____ kappa____ phi______ frames
    -       39.7922   77.0000   30.0000 44

#__ type_ start__ end____ width___ exp.time_
 21 omega   80.00  106.00   1.0000    1.5000
omega____ theta____ kappa____ phi______ frames
    -       39.7922   77.0000   30.0000 26

#__ type_ start__ end____ width___ exp.time_
 22 omega   66.00  105.00   1.0000    1.5000
omega____ theta____ kappa____ phi______ frames
    -       39.7922 -149.0000   11.0000 39

#__ type_ start__ end____ width___ exp.time_
 23 omega   11.00   38.00   1.0000    1.5000
omega____ theta____ kappa____ phi______ frames
    -       44.0000   89.0000   55.0000 27

#__ type_ start__ end____ width___ exp.time_
 24 omega   18.00   43.00   1.0000    1.5000
omega____ theta____ kappa____ phi______ frames
    -       48.0000   82.0000  -69.0000 25

#__ type_ start__ end____ width___ exp.time_
 25 omega   17.00   42.00   1.0000    1.5000
omega____ theta____ kappa____ phi______ frames
    -       48.0000   84.0000  150.0000 25

#__ type_ start__ end____ width___ exp.time_
 26 omega   24.00   49.00   1.0000    1.5000
omega____ theta____ kappa____ phi______ frames
    -       52.0000   80.0000    0.0000 25

#__ type_ start__ end____ width___ exp.time_
 27 omega   26.00   70.00   1.0000    1.5000
omega____ theta____ kappa____ phi______ frames
    -       52.0000   79.0000 -160.0000 44

#__ type_ start__ end____ width___ exp.time_
 28 omega   28.00   72.00   1.0000    1.5000
omega____ theta____ kappa____ phi______ frames
    -       56.0000   79.0000  108.0000 44

#__ type_ start__ end____ width___ exp.time_
 29 omega   31.00   65.00   1.0000    1.5000
omega____ theta____ kappa____ phi______ frames
    -       56.0000   74.0000   34.0000 34

#__ type_ start__ end____ width___ exp.time_
 30 omega   99.00  124.00   1.0000    1.5000
omega____ theta____ kappa____ phi______ frames
    -       56.0000   79.0000  108.0000 25

#__ type_ start__ end____ width___ exp.time_
 31 omega   28.00   89.00   1.0000    1.5000
omega____ theta____ kappa____ phi______ frames
    -       56.0000   79.0000  -43.0000 61

#__ type_ start__ end____ width___ exp.time_
 32 omega   31.00   56.00   1.0000    1.5000
omega____ theta____ kappa____ phi______ frames
    -       56.0000   74.0000  -68.0000 25

#__ type_ start__ end____ width___ exp.time_
 33 omega   30.00   81.00   1.0000    1.5000
omega____ theta____ kappa____ phi______ frames
    -       56.0000   75.0000 -122.0000 51

#__ type_ start__ end____ width___ exp.time_
 34 omega   34.00   59.00   1.0000    1.5000
omega____ theta____ kappa____ phi______ frames
    -       56.0000   68.0000  104.0000 25

#__ type_ start__ end____ width___ exp.time_
 35 omega   29.00   69.00   1.0000    1.5000
omega____ theta____ kappa____ phi______ frames
    -       56.0000   78.0000   42.0000 40

#__ type_ start__ end____ width___ exp.time_
 36 omega   28.00   97.00   1.0000    1.5000
omega____ theta____ kappa____ phi______ frames
    -       56.0000   79.0000  156.0000 69

#__ type_ start__ end____ width___ exp.time_
 37 omega   81.00  149.00   1.0000    5.0000
omega____ theta____ kappa____ phi______ frames
    -      108.0000   77.0000   90.0000 68

#__ type_ start__ end____ width___ exp.time_
 38 omega   81.00  172.00   1.0000    5.0000
omega____ theta____ kappa____ phi______ frames
    -      108.0000   77.0000  -60.0000 91

#__ type_ start__ end____ width___ exp.time_
 39 omega   41.00  119.00   1.0000    5.0000
omega____ theta____ kappa____ phi______ frames
    -      108.0000 -120.0000   56.0000 78

#__ type_ start__ end____ width___ exp.time_
 40 omega   81.00  171.00   1.0000    5.0000
omega____ theta____ kappa____ phi______ frames
    -      108.0000   77.0000 -180.0000 90

#__ type_ start__ end____ width___ exp.time_
 41 omega   81.00  176.00   1.0000    5.0000
omega____ theta____ kappa____ phi______ frames
    -      108.0000   77.0000   60.0000 95

#__ type_ start__ end____ width___ exp.time_
 42 omega   81.00  170.00   1.0000    5.0000
omega____ theta____ kappa____ phi______ frames
    -      108.0000   77.0000  -30.0000 89

#__ type_ start__ end____ width___ exp.time_
 43 omega   81.00  163.00   1.0000    5.0000
omega____ theta____ kappa____ phi______ frames
    -      108.0000   77.0000 -150.0000 82

#__ type_ start__ end____ width___ exp.time_
 44 omega   81.00  176.00   1.0000    5.0000
omega____ theta____ kappa____ phi______ frames
    -      108.0000   77.0000  120.0000 95

#__ type_ start__ end____ width___ exp.time_
 45 omega   81.00  176.00   1.0000    5.0000
omega____ theta____ kappa____ phi______ frames
    -      108.0000   77.0000  -90.0000 95

#__ type_ start__ end____ width___ exp.time_
 46 omega   41.00  134.00   1.0000    5.0000
omega____ theta____ kappa____ phi______ frames
    -      108.0000  -77.0000   60.0000 93

#__ type_ start__ end____ width___ exp.time_
 47 omega  131.00  175.00   1.0000    5.0000
omega____ theta____ kappa____ phi______ frames
    -      108.0000   77.0000    0.0000 44

#__ type_ start__ end____ width___ exp.time_
 48 omega   40.00  104.00   1.0000    5.0000
omega____ theta____ kappa____ phi______ frames
    -      108.0000 -123.0000   -5.0000 64

#__ type_ start__ end____ width___ exp.time_
 49 omega   81.00  119.00   1.0000    5.0000
omega____ theta____ kappa____ phi______ frames
    -      108.0000   77.0000    0.0000 38

#__ type_ start__ end____ width___ exp.time_
 50 omega   81.00  150.00   1.0000    5.0000
omega____ theta____ kappa____ phi______ frames
    -      108.0000   77.0000  150.0000 69

#__ type_ start__ end____ width___ exp.time_
 51 omega   81.00  106.00   1.0000    5.0000
omega____ theta____ kappa____ phi______ frames
    -      108.0000   77.0000   30.0000 25

#__ type_ start__ end____ width___ exp.time_
 52 omega  136.00  176.00   1.0000    5.0000
omega____ theta____ kappa____ phi______ frames
    -      108.0000   77.0000   30.0000 40

#__ type_ start__ end____ width___ exp.time_
 53 omega   72.00  124.00   1.0000    5.0000
omega____ theta____ kappa____ phi______ frames
    -      108.0000   15.0000   90.0000 52

#__ type_ start__ end____ width___ exp.time_
 54 omega   51.00  122.00   1.0000    5.0000
omega____ theta____ kappa____ phi______ frames
    -      108.0000  -77.0000 -180.0000 71

#__ type_ start__ end____ width___ exp.time_
 55 omega  109.00  134.00   1.0000    5.0000
omega____ theta____ kappa____ phi______ frames
    -      108.0000 -148.0000  -58.0000 25

#__ type_ start__ end____ width___ exp.time_
 56 omega   81.00  175.00   1.0000    5.0000
omega____ theta____ kappa____ phi______ frames
    -      108.0000   77.0000 -120.0000 94
;
_diffrn_measurement_device_type 'Xcalibur, Eos, Gemini'
_diffrn_measurement_method '\w scans'
_diffrn_orient_matrix_UB_11 -0.1170743000
_diffrn_orient_matrix_UB_12 0.0777168000
_diffrn_orient_matrix_UB_13 -0.0622788000
_diffrn_orient_matrix_UB_21 -0.1036320000
_diffrn_orient_matrix_UB_22 -0.0538152000
_diffrn_orient_matrix_UB_23 -0.0076124000
_diffrn_orient_matrix_UB_31 -0.0960007000
_diffrn_orient_matrix_UB_32 0.0083848000
_diffrn_orient_matrix_UB_33 0.0669303000
_diffrn_radiation_monochromator graphite
_diffrn_radiation_type 'Cu K\a'
_diffrn_radiation_wavelength 1.5418
_diffrn_reflns_av_R_equivalents 0.0353
_diffrn_reflns_av_unetI/netI 0.0456
_diffrn_reflns_limit_h_max 10
_diffrn_reflns_limit_h_min -10
_diffrn_reflns_limit_k_max 22
_diffrn_reflns_limit_k_min -22
_diffrn_reflns_limit_l_max 22
_diffrn_reflns_limit_l_min -21
_diffrn_reflns_number 38245
_diffrn_reflns_theta_full 71.23
_diffrn_reflns_theta_max 71.23
_diffrn_reflns_theta_min 4.55
_diffrn_source 'Enhance (Cu) X-ray Source'
_exptl_absorpt_coefficient_mu 0.894
_exptl_absorpt_correction_T_max 1.00000
_exptl_absorpt_correction_T_min 0.92458
_exptl_absorpt_correction_type multi-scan
_exptl_absorpt_process_details
;
CrysAlisPro, Agilent Technologies,
Version 1.171.35.11 (release 16-05-2011 CrysAlis171 .NET)
(compiled May 16 2011,17:55:39)
Empirical absorption correction using spherical harmonics,
 implemented in SCALE3 ABSPACK scaling algorithm.
;
_exptl_crystal_density_diffrn 1.315
_exptl_crystal_density_method 'not measured'
_exptl_crystal_F_000 1110
_exptl_crystal_recrystallization_method 'Re-crystallisation from solvent'
_exptl_crystal_size_max 0.40
_exptl_crystal_size_mid 0.26
_exptl_crystal_size_min 0.04
_refine_diff_density_max 0.464
_refine_diff_density_min -0.446
_refine_diff_density_rms 0.050
_refine_ls_abs_structure_details 'Flack H D (1983), Acta Cryst. A39, 876-881'
_refine_ls_abs_structure_Flack 0.00(8)
_refine_ls_extinction_method none
_refine_ls_goodness_of_fit_ref 1.020
_refine_ls_hydrogen_treatment mixed
_refine_ls_matrix_type full
_refine_ls_number_parameters 1364
_refine_ls_number_reflns 17761
_refine_ls_number_restraints 5
_refine_ls_restrained_S_all 1.020
_refine_ls_R_factor_all 0.0467
_refine_ls_R_factor_gt 0.0444
_refine_ls_shift/su_max 0.001
_refine_ls_shift/su_mean 0.000
_refine_ls_structure_factor_coef Fsqd
_refine_ls_weighting_details 'calc w=1/[\s^2^(Fo^2^)+(0.0724P)^2^+0.6266P] where P=(Fo^2^+2Fc^2^)/3'
_refine_ls_weighting_scheme calc
_refine_ls_wR_factor_gt 0.1138
_refine_ls_wR_factor_ref 0.1165
_reflns_number_gt 16919
_reflns_number_total 17761
_reflns_threshold_expression >2sigma(I)
_cod_data_source_file c7ra08635k2.cif
_cod_data_source_block exp_3806
_cod_database_code 7229150
_reflns_odcompleteness_completeness 99.96
_reflns_odcompleteness_iscentric 1
_reflns_odcompleteness_theta 66.97

loop_
_space_group_symop_id
_space_group_symop_operation_xyz
1 'x, y, z'

loop_
_atom_site_label
_atom_site_type_symbol
_atom_site_fract_x
_atom_site_fract_y
_atom_site_fract_z
_atom_site_U_iso_or_equiv
_atom_site_adp_type
_atom_site_occupancy
_atom_site_symmetry_multiplicity
_atom_site_calc_flag
_atom_site_refinement_flags
_atom_site_disorder_assembly
_atom_site_disorder_group
O1 O -0.0594(2) 0.98534(10) 0.08553(10) 0.0159(3) Uani 1 1 d . . .
O2 O -0.2323(2) 1.07086(11) -0.02090(11) 0.0219(4) Uani 1 1 d . . .
O3 O -0.2217(2) 0.76954(10) 0.18334(10) 0.0165(3) Uani 1 1 d . . .
H3 H -0.2391 0.7236 0.2037 0.025 Uiso 1 1 calc R . .
O4 O 0.0621(2) 0.62937(10) 0.21932(11) 0.0185(4) Uani 1 1 d . . .
O5 O 0.3276(2) 0.59615(12) 0.21380(14) 0.0319(5) Uani 1 1 d . . .
O6 O 0.1458(2) 0.64838(10) 0.33617(10) 0.0178(4) Uani 1 1 d . . .
O7 O -0.0986(3) 0.64571(13) 0.37955(14) 0.0341(5) Uani 1 1 d . . .
O8 O 0.2876(2) 0.84953(10) 0.08326(10) 0.0170(3) Uani 1 1 d . . .
O9 O 0.3957(2) 0.94632(12) -0.00670(11) 0.0270(4) Uani 1 1 d . . .
O10 O 0.1933(2) 0.73972(10) 0.40680(10) 0.0172(3) Uani 1 1 d . . .
O11 O 0.1466(2) 0.82752(11) 0.46209(11) 0.0220(4) Uani 1 1 d . . .
O12 O 0.4612(2) 0.77252(10) 0.40220(10) 0.0178(4) Uani 1 1 d . . .
O13 O 0.6802(2) 0.82255(12) 0.37179(12) 0.0249(4) Uani 1 1 d . . .
O14 O 0.4289(2) 0.67107(10) 0.32350(10) 0.0170(3) Uani 1 1 d . . .
O15 O 0.6352(2) 0.63862(11) 0.25910(12) 0.0221(4) Uani 1 1 d . . .
C1 C -0.0695(3) 0.85699(14) 0.09644(14) 0.0148(5) Uani 1 1 d . . .
H1 H 0.0222 0.8550 0.0656 0.018 Uiso 1 1 calc R . .
C2 C -0.2085(3) 0.92243(15) 0.03725(15) 0.0173(5) Uani 1 1 d . . .
H2A H -0.2091 0.9192 -0.0130 0.021 Uiso 1 1 calc R . .
H2B H -0.3099 0.9167 0.0586 0.021 Uiso 1 1 calc R . .
C3 C -0.1740(3) 1.00164(15) 0.02754(15) 0.0174(5) Uani 1 1 d . . .
C4 C -0.0895(3) 0.76866(14) 0.13852(15) 0.0150(5) Uani 1 1 d . . .
C5 C -0.1125(3) 0.73948(14) 0.07558(15) 0.0180(5) Uani 1 1 d . . .
C6 C 0.0664(3) 0.71376(14) 0.19373(15) 0.0152(5) Uani 1 1 d . . .
H6 H 0.1586 0.7244 0.1636 0.018 Uiso 1 1 calc R . .
C7 C 0.0828(3) 0.72756(14) 0.26909(14) 0.0154(5) Uani 1 1 d . . .
H7 H -0.0232 0.7519 0.2790 0.018 Uiso 1 1 calc R . .
C8 C 0.1928(3) 0.78475(14) 0.26139(15) 0.0150(5) Uani 1 1 d . . .
C9 C 0.1366(3) 0.87390(14) 0.18601(15) 0.0154(5) Uani 1 1 d . . .
H9 H 0.1315 0.9110 0.2108 0.018 Uiso 1 1 calc R . .
C10 C -0.0367(3) 0.89939(14) 0.14773(15) 0.0153(5) Uani 1 1 d . . .
C11 C 0.2617(3) 0.89799(14) 0.12774(15) 0.0162(5) Uani 1 1 d . . .
H11A H 0.2236 0.9563 0.0900 0.019 Uiso 1 1 calc R . .
C12 C 0.4182(3) 0.88641(14) 0.17404(14) 0.0156(5) Uani 1 1 d . . .
H12C H 0.5065 0.8776 0.1439 0.019 Uiso 1 1 calc R . .
H12D H 0.4159 0.9366 0.1786 0.019 Uiso 1 1 calc R . .
C13 C 0.4476(3) 0.81388(14) 0.25786(15) 0.0157(5) Uani 1 1 d . . .
H13A H 0.5624 0.7903 0.2724 0.019 Uiso 1 1 calc R . .
C14 C 0.3703(3) 0.74946(14) 0.25493(14) 0.0149(5) Uani 1 1 d . . .
H14A H 0.3845 0.7448 0.2050 0.018 Uiso 1 1 calc R . .
C15 C 0.2043(3) 0.80635(14) 0.33235(15) 0.0164(5) Uani 1 1 d . . .
H15A H 0.1176 0.8545 0.3237 0.020 Uiso 1 1 calc R . .
C16 C 0.3702(3) 0.83135(15) 0.32618(15) 0.0169(5) Uani 1 1 d . . .
C17 C 0.3483(3) 0.91864(15) 0.31694(16) 0.0206(5) Uani 1 1 d . . .
H17D H 0.3166 0.9205 0.3655 0.031 Uiso 1 1 calc R . .
H17E H 0.2676 0.9558 0.2742 0.031 Uiso 1 1 calc R . .
H17F H 0.4468 0.9347 0.3053 0.031 Uiso 1 1 calc R . .
C18 C -0.2518(3) 0.72688(17) 0.06181(17) 0.0242(6) Uani 1 1 d . . .
H18C H -0.2656 0.7106 0.0225 0.029 Uiso 1 1 calc R . .
H18D H -0.3354 0.7344 0.0915 0.029 Uiso 1 1 calc R . .
C19 C 0.0236(3) 0.72792(16) 0.02895(16) 0.0222(5) Uani 1 1 d . . .
H19D H 0.0571 0.7782 0.0034 0.033 Uiso 1 1 calc R . .
H19E H -0.0091 0.7133 -0.0106 0.033 Uiso 1 1 calc R . .
H19F H 0.1105 0.6847 0.0641 0.033 Uiso 1 1 calc R . .
C20 C -0.1594(3) 0.90763(14) 0.20526(15) 0.0173(5) Uani 1 1 d . . .
H20D H -0.1423 0.9470 0.2225 0.026 Uiso 1 1 calc R . .
H20E H -0.1480 0.8551 0.2506 0.026 Uiso 1 1 calc R . .
H20F H -0.2648 0.9259 0.1787 0.026 Uiso 1 1 calc R . .
C21 C 0.2065(3) 0.57544(16) 0.23282(16) 0.0223(6) Uani 1 1 d . . .
C22 C 0.1941(4) 0.48769(16) 0.27298(19) 0.0320(7) Uani 1 1 d . . .
H22D H 0.0880 0.4863 0.2877 0.048 Uiso 1 1 calc R . .
H22E H 0.2684 0.4574 0.3198 0.048 Uiso 1 1 calc R . .
H22F H 0.2181 0.4633 0.2371 0.048 Uiso 1 1 calc R . .
C23 C 0.0414(3) 0.61535(16) 0.38640(16) 0.0230(5) Uani 1 1 d . . .
C24 C 0.1275(4) 0.53367(18) 0.45262(19) 0.0356(7) Uani 1 1 d . . .
H24D H 0.1525 0.4931 0.4329 0.053 Uiso 1 1 calc R . .
H24E H 0.0608 0.5170 0.4952 0.053 Uiso 1 1 calc R . .
H24F H 0.2241 0.5390 0.4720 0.053 Uiso 1 1 calc R . .
C25 C 0.3545(3) 0.88369(16) 0.01343(15) 0.0197(5) Uani 1 1 d . . .
C26 C 0.3680(3) 0.83297(17) -0.03108(16) 0.0229(5) Uani 1 1 d . . .
H26D H 0.3949 0.7756 0.0060 0.034 Uiso 1 1 calc R . .
H26E H 0.4497 0.8443 -0.0666 0.034 Uiso 1 1 calc R . .
H26F H 0.2682 0.8464 -0.0612 0.034 Uiso 1 1 calc R . .
C27 C 0.1594(3) 0.75943(16) 0.46749(15) 0.0183(5) Uani 1 1 d . . .
C28 C 0.1416(3) 0.68630(18) 0.54123(16) 0.0261(6) Uani 1 1 d . . .
H28D H 0.0788 0.6569 0.5277 0.039 Uiso 1 1 calc R . .
H28E H 0.0896 0.7044 0.5782 0.039 Uiso 1 1 calc R . .
H28F H 0.2448 0.6507 0.5651 0.039 Uiso 1 1 calc R . .
C29 C 0.6123(3) 0.77377(16) 0.41677(16) 0.0198(5) Uani 1 1 d . . .
C30 C 0.6820(3) 0.70543(17) 0.49721(16) 0.0235(5) Uani 1 1 d . . .
H30D H 0.5981 0.6923 0.5309 0.035 Uiso 1 1 calc R . .
H30E H 0.7549 0.7227 0.5207 0.035 Uiso 1 1 calc R . .
H30F H 0.7376 0.6576 0.4915 0.035 Uiso 1 1 calc R . .
C31 C 0.5591(3) 0.62114(15) 0.31576(16) 0.0194(5) Uani 1 1 d . . .
C32 C 0.5973(4) 0.53938(18) 0.38992(19) 0.0346(7) Uani 1 1 d . . .
H32C H 0.6326 0.5477 0.4340 0.041 Uiso 1 1 calc R . .
H32D H 0.5009 0.5202 0.4028 0.041 Uiso 1 1 calc R . .
C33 C 0.7228(5) 0.4743(2) 0.3813(3) 0.0595(12) Uani 1 1 d . . .
H33D H 0.6851 0.4621 0.3409 0.089 Uiso 1 1 calc R . .
H33E H 0.7466 0.4253 0.4310 0.089 Uiso 1 1 calc R . .
H33F H 0.8174 0.4936 0.3664 0.089 Uiso 1 1 calc R . .
O1A O -0.6070(2) 0.65490(10) -0.07154(11) 0.0179(4) Uani 1 1 d . . .
O2A O -0.8028(2) 0.76643(10) -0.14295(11) 0.0205(4) Uani 1 1 d . . .
O3A O -0.7729(2) 0.46408(11) -0.07604(11) 0.0215(4) Uani 1 1 d . . .
H3A H -0.7987 0.4264 -0.0805 0.032 Uiso 1 1 calc R . .
O4A O -0.5153(2) 0.35479(11) -0.10874(12) 0.0222(4) Uani 1 1 d . . .
O5A O -0.2637(3) 0.33249(13) -0.14152(15) 0.0359(5) Uani 1 1 d . . .
O6A O -0.3760(2) 0.30104(10) 0.02856(11) 0.0211(4) Uani 1 1 d . . .
O7A O -0.5920(3) 0.26789(13) 0.09005(15) 0.0372(5) Uani 1 1 d . . .
O8A O -0.2778(2) 0.57629(11) -0.14483(11) 0.0206(4) Uani 1 1 d . . .
O9A O -0.1923(3) 0.69224(13) -0.19092(14) 0.0389(5) Uani 1 1 d . . .
O10A O -0.2962(2) 0.31765(10) 0.15728(11) 0.0223(4) Uani 1 1 d . . .
O11A O -0.3451(3) 0.34436(14) 0.26238(13) 0.0391(6) Uani 1 1 d . . .
O12A O -0.0342(2) 0.34710(10) 0.17273(11) 0.0217(4) Uani 1 1 d . . .
O13A O 0.1803(2) 0.40029(11) 0.15899(12) 0.0249(4) Uani 1 1 d . . .
O14A O -0.0954(2) 0.32519(10) 0.02905(11) 0.0201(4) Uani 1 1 d . . .
O15A O 0.0753(2) 0.34299(11) -0.06554(13) 0.0263(4) Uani 1 1 d . . .
C1A C -0.6294(3) 0.56734(14) -0.12742(15) 0.0171(5) Uani 1 1 d . . .
H1A H -0.5455 0.5831 -0.1623 0.020 Uiso 1 1 calc R . .
C2A C -0.7741(3) 0.64113(14) -0.16030(16) 0.0186(5) Uani 1 1 d . . .
H2AA H -0.7846 0.6682 -0.2180 0.022 Uiso 1 1 calc R . .
H2AB H -0.8713 0.6247 -0.1420 0.022 Uiso 1 1 calc R . .
C3A C -0.7367(3) 0.69639(14) -0.12666(15) 0.0179(5) Uani 1 1 d . . .
C4A C -0.6522(3) 0.48809(15) -0.12639(16) 0.0190(5) Uani 1 1 d . . .
C5A C -0.6964(3) 0.50387(15) -0.21161(16) 0.0227(6) Uani 1 1 d . . .
C6A C -0.4922(3) 0.42126(14) -0.09303(16) 0.0188(5) Uani 1 1 d . . .
H6A H -0.4054 0.4429 -0.1220 0.023 Uiso 1 1 calc R . .
C7A C -0.4505(3) 0.38788(14) -0.00233(16) 0.0176(5) Uani 1 1 d . . .
H7A H -0.5491 0.3951 0.0228 0.021 Uiso 1 1 calc R . .
C8A C -0.3353(3) 0.43000(14) 0.01905(15) 0.0172(5) Uani 1 1 d . . .
C9A C -0.3997(3) 0.52881(14) -0.01716(15) 0.0170(5) Uani 1 1 d . . .
H9A H -0.3947 0.5376 0.0306 0.020 Uiso 1 1 calc R . .
C10A C -0.5790(3) 0.56564(14) -0.04778(16) 0.0179(5) Uani 1 1 d . . .
C11A C -0.2869(3) 0.57836(14) -0.06790(16) 0.0185(5) Uani 1 1 d . . .
H11 H -0.3274 0.6358 -0.0776 0.022 Uiso 1 1 calc R . .
C12A C -0.1202(3) 0.54553(14) -0.02181(16) 0.0188(5) Uani 1 1 d . . .
H12A H -0.0412 0.5575 -0.0596 0.023 Uiso 1 1 calc R . .
H12B H -0.1147 0.5743 0.0102 0.023 Uiso 1 1 calc R . .
C13A C -0.0794(3) 0.45210(14) 0.03291(15) 0.0191(5) Uani 1 1 d . . .
H13 H 0.0358 0.4292 0.0381 0.023 Uiso 1 1 calc R . .
C14A C -0.1650(3) 0.41317(14) -0.00586(16) 0.0187(5) Uani 1 1 d . . .
H14 H -0.1639 0.4390 -0.0639 0.022 Uiso 1 1 calc R . .
C15A C -0.3043(3) 0.40351(15) 0.10986(15) 0.0192(5) Uani 1 1 d . . .
H15 H -0.3892 0.4366 0.1260 0.023 Uiso 1 1 calc R . .
C16A C -0.1400(3) 0.42596(15) 0.11723(16) 0.0197(5) Uani 1 1 d . . .
C17A C -0.1586(3) 0.48629(16) 0.15290(17) 0.0231(5) Uani 1 1 d . . .
H17A H -0.1782 0.4596 0.2077 0.035 Uiso 1 1 calc R . .
H17B H -0.2467 0.5327 0.1242 0.035 Uiso 1 1 calc R . .
H17C H -0.0629 0.5048 0.1494 0.035 Uiso 1 1 calc R . .
C18A C -0.8391(4) 0.50141(18) -0.23382(19) 0.0326(7) Uani 1 1 d . . .
H18A H -0.8637 0.5112 -0.2859 0.039 Uiso 1 1 calc R . .
H18B H -0.9144 0.4899 -0.1973 0.039 Uiso 1 1 calc R . .
C19A C -0.5737(4) 0.52238(17) -0.27000(17) 0.0269(6) Uani 1 1 d . . .
H19A H -0.5565 0.5754 -0.2816 0.040 Uiso 1 1 calc R . .
H19B H -0.6105 0.5227 -0.3182 0.040 Uiso 1 1 calc R . .
H19C H -0.4755 0.4810 -0.2475 0.040 Uiso 1 1 calc R . .
C20A C -0.6836(3) 0.53765(15) 0.02011(16) 0.0204(5) Uani 1 1 d . . .
H20A H -0.6569 0.5533 0.0600 0.031 Uiso 1 1 calc R . .
H20B H -0.6663 0.4789 0.0432 0.031 Uiso 1 1 calc R . .
H20C H -0.7934 0.5632 0.0000 0.031 Uiso 1 1 calc R . .
C21A C -0.3919(3) 0.31665(16) -0.13466(17) 0.0250(6) Uani 1 1 d . . .
C22A C -0.4377(4) 0.25352(18) -0.1531(2) 0.0361(7) Uani 1 1 d . . .
H22A H -0.4193 0.2022 -0.1057 0.054 Uiso 1 1 calc R . .
H22B H -0.3748 0.2460 -0.1930 0.054 Uiso 1 1 calc R . .
H22C H -0.5484 0.2717 -0.1724 0.054 Uiso 1 1 calc R . .
C23A C -0.4594(4) 0.24789(16) 0.07414(17) 0.0256(6) Uani 1 1 d . . .
C24A C -0.3616(4) 0.16087(17) 0.1023(2) 0.0375(8) Uani 1 1 d . . .
H24A H -0.3342 0.1507 0.0571 0.056 Uiso 1 1 calc R . .
H24B H -0.4220 0.1233 0.1347 0.056 Uiso 1 1 calc R . .
H24C H -0.2660 0.1529 0.1329 0.056 Uiso 1 1 calc R . .
C25A C -0.2284(3) 0.63937(17) -0.20291(18) 0.0280(6) Uani 1 1 d . . .
C26A C -0.2260(4) 0.6346(2) -0.28029(19) 0.0402(8) Uani 1 1 d . . .
H26A H -0.1958 0.5779 -0.2705 0.060 Uiso 1 1 calc R . .
H26B H -0.1508 0.6628 -0.3114 0.060 Uiso 1 1 calc R . .
H26C H -0.3301 0.6599 -0.3088 0.060 Uiso 1 1 calc R . .
C27A C -0.3180(4) 0.29626(17) 0.23380(17) 0.0287(6) Uani 1 1 d . . .
C28A C -0.3049(4) 0.20550(18) 0.2795(2) 0.0387(8) Uani 1 1 d . . .
H28A H -0.3930 0.1922 0.2618 0.058 Uiso 1 1 calc R . .
H28B H -0.3064 0.1910 0.3353 0.058 Uiso 1 1 calc R . .
H28C H -0.2070 0.1753 0.2707 0.058 Uiso 1 1 calc R . .
C29A C 0.1208(3) 0.34344(16) 0.18707(16) 0.0220(5) Uani 1 1 d . . .
C30A C 0.2075(4) 0.25682(18) 0.24398(18) 0.0290(6) Uani 1 1 d . . .
H30A H 0.2609 0.2289 0.2145 0.044 Uiso 1 1 calc R . .
H30B H 0.1325 0.2279 0.2744 0.044 Uiso 1 1 calc R . .
H30C H 0.2843 0.2585 0.2793 0.044 Uiso 1 1 calc R . .
C31A C 0.0196(3) 0.29856(16) -0.00818(17) 0.0224(5) Uani 1 1 d . . .
C32A C 0.0666(4) 0.20554(18) 0.0294(2) 0.0390(8) Uani 1 1 d . . .
H32A H -0.0204 0.1860 0.0182 0.047 Uiso 1 1 calc R . .
H32B H 0.0842 0.1844 0.0867 0.047 Uiso 1 1 calc R . .
C33A C 0.2167(4) 0.1719(2) -0.0011(3) 0.0499(10) Uani 1 1 d . . .
H33A H 0.2004 0.1933 -0.0579 0.075 Uiso 1 1 calc R . .
H33B H 0.2395 0.1129 0.0230 0.075 Uiso 1 1 calc R . .
H33C H 0.3045 0.1885 0.0125 0.075 Uiso 1 1 calc R . .
O1B O 0.2443(2) 0.80827(10) -0.33587(10) 0.0161(3) Uani 1 1 d . . .
O2B O 0.4090(2) 0.72245(11) -0.37236(12) 0.0222(4) Uani 1 1 d . . .
O3B O 0.4040(2) 1.02537(11) -0.43591(11) 0.0199(4) Uani 1 1 d . . .
H3B H 0.4217 1.0712 -0.4579 0.030 Uiso 1 1 calc R . .
O4B O 0.1324(2) 1.16338(10) -0.51341(11) 0.0195(4) Uani 1 1 d . . .
O5B O -0.1295(2) 1.20682(12) -0.55500(13) 0.0318(5) Uani 1 1 d . . .
O6B O 0.0285(2) 1.14772(10) -0.38212(11) 0.0199(4) Uani 1 1 d . . .
O7B O 0.2690(3) 1.15207(14) -0.34255(18) 0.0532(8) Uani 1 1 d . . .
O8B O -0.1026(2) 0.93947(10) -0.45427(10) 0.0166(3) Uani 1 1 d . . .
O9B O -0.2006(2) 0.83836(12) -0.45591(12) 0.0260(4) Uani 1 1 d . . .
O10B O -0.0265(2) 1.05849(10) -0.23184(11) 0.0180(4) Uani 1 1 d . . .
O11B O 0.0260(2) 0.97256(12) -0.10019(11) 0.0238(4) Uani 1 1 d . . .
O12B O -0.2942(2) 1.02326(10) -0.20591(11) 0.0184(4) Uani 1 1 d . . .
O13B O -0.5113(2) 0.97264(11) -0.19601(11) 0.0213(4) Uani 1 1 d . . .
O14B O -0.2557(2) 1.12304(10) -0.37428(12) 0.0218(4) Uani 1 1 d . A .
O15B O -0.4432(2) 1.15557(12) -0.47245(14) 0.0397(6) Uani 1 1 d . A .
C1B C 0.2507(3) 0.93557(14) -0.43890(15) 0.0153(5) Uani 1 1 d . . .
H1B H 0.1590 0.9360 -0.4692 0.018 Uiso 1 1 calc R . .
C2B C 0.3904(3) 0.87047(15) -0.44277(15) 0.0176(5) Uani 1 1 d . . .
H2BA H 0.3916 0.8728 -0.4955 0.021 Uiso 1 1 calc R . .
H2BB H 0.4915 0.8765 -0.4277 0.021 Uiso 1 1 calc R . .
C3B C 0.3539(3) 0.79188(15) -0.38231(15) 0.0176(5) Uani 1 1 d . . .
C4B C 0.2675(3) 1.02470(14) -0.47561(15) 0.0158(5) Uani 1 1 d . . .
C5B C 0.2841(3) 1.05222(14) -0.56512(15) 0.0188(5) Uani 1 1 d . . .
C6B C 0.1157(3) 1.08077(14) -0.46590(15) 0.0157(5) Uani 1 1 d . . .
H6B H 0.0219 1.0731 -0.4876 0.019 Uiso 1 1 calc R . .
C7B C 0.0954(3) 1.06767(14) -0.37850(15) 0.0153(5) Uani 1 1 d . . .
H7B H 0.2003 1.0445 -0.3479 0.018 Uiso 1 1 calc R . .
C8B C -0.0153(3) 1.00984(14) -0.33624(14) 0.0143(5) Uani 1 1 d . . .
C9B C 0.0455(3) 0.91993(13) -0.33223(14) 0.0140(5) Uani 1 1 d . . .
H9B H 0.0509 0.8840 -0.2751 0.017 Uiso 1 1 calc R . .
C10B C 0.2197(3) 0.89528(13) -0.35071(15) 0.0141(5) Uani 1 1 d . . .
C11B C -0.0774(3) 0.89326(14) -0.36702(15) 0.0151(5) Uani 1 1 d . . .
H11B H -0.0373 0.8346 -0.3530 0.018 Uiso 1 1 calc R . .
C12B C -0.2354(3) 0.90501(14) -0.33115(14) 0.0159(5) Uani 1 1 d . . .
H12E H -0.2334 0.8558 -0.2823 0.019 Uiso 1 1 calc R . .
H12F H -0.3212 0.9117 -0.3679 0.019 Uiso 1 1 calc R . .
C13B C -0.2701(3) 0.97981(14) -0.31302(14) 0.0144(5) Uani 1 1 d . . .
H13B H -0.3853 1.0031 -0.3190 0.017 Uiso 1 1 calc R . .
C14B C -0.1910(3) 1.04355(14) -0.37316(15) 0.0158(5) Uani 1 1 d . . .
H14B H -0.2014 1.0462 -0.4263 0.019 Uiso 1 1 calc R . .
C15B C -0.0321(3) 0.98986(14) -0.24687(15) 0.0158(5) Uani 1 1 d . . .
H15B H 0.0544 0.9425 -0.2135 0.019 Uiso 1 1 calc R . .
C16B C -0.1972(3) 0.96449(14) -0.23041(15) 0.0150(5) Uani 1 1 d . . .
C17B C -0.1752(3) 0.87726(14) -0.16342(15) 0.0175(5) Uani 1 1 d . . .
H17G H -0.1422 0.8759 -0.1141 0.026 Uiso 1 1 calc R . .
H17H H -0.0955 0.8396 -0.1750 0.026 Uiso 1 1 calc R . .
H17I H -0.2742 0.8615 -0.1591 0.026 Uiso 1 1 calc R . .
C18B C 0.4188(3) 1.06782(17) -0.59536(18) 0.0268(6) Uani 1 1 d . . .
H18E H 0.4280 1.0836 -0.6493 0.032 Uiso 1 1 calc R . .
H18F H 0.5040 1.0630 -0.5626 0.032 Uiso 1 1 calc R . .
C19B C 0.1441(3) 1.05924(16) -0.61555(16) 0.0227(5) Uani 1 1 d . . .
H19G H 0.1167 1.0072 -0.5950 0.034 Uiso 1 1 calc R . .
H19H H 0.1705 1.0745 -0.6693 0.034 Uiso 1 1 calc R . .
H19I H 0.0552 1.1005 -0.6147 0.034 Uiso 1 1 calc R . .
C20B C 0.3432(3) 0.89088(15) -0.28979(16) 0.0185(5) Uani 1 1 d . . .
H20G H 0.3206 0.8576 -0.2369 0.028 Uiso 1 1 calc R . .
H20H H 0.3383 0.9454 -0.2961 0.028 Uiso 1 1 calc R . .
H20I H 0.4479 0.8669 -0.2984 0.028 Uiso 1 1 calc R . .
C21B C -0.0030(3) 1.22120(16) -0.55499(16) 0.0232(5) Uani 1 1 d . . .
C22B C 0.0329(4) 1.30375(17) -0.59989(19) 0.0323(7) Uani 1 1 d . . .
H22G H 0.0185 1.3325 -0.5675 0.048 Uiso 1 1 calc R . .
H22H H -0.0379 1.3353 -0.6479 0.048 Uiso 1 1 calc R . .
H22I H 0.1409 1.2963 -0.6130 0.048 Uiso 1 1 calc R . .
C23B C 0.1305(4) 1.18236(17) -0.36192(18) 0.0325(7) Uani 1 1 d . . .
C24B C 0.0420(6) 1.2649(2) -0.3685(2) 0.0508(10) Uani 1 1 d . . .
H24G H 0.0428 1.3067 -0.4215 0.076 Uiso 1 1 calc R . .
H24H H 0.0927 1.2768 -0.3311 0.076 Uiso 1 1 calc R . .
H24I H -0.0660 1.2639 -0.3570 0.076 Uiso 1 1 calc R . .
C25B C -0.1679(3) 0.90320(16) -0.49119(16) 0.0195(5) Uani 1 1 d . . .
C26B C -0.1924(3) 0.95457(18) -0.58009(17) 0.0262(6) Uani 1 1 d . . .
H26G H -0.2110 1.0118 -0.5923 0.039 Uiso 1 1 calc R . .
H26H H -0.2826 0.9458 -0.6013 0.039 Uiso 1 1 calc R . .
H26I H -0.0991 0.9389 -0.6034 0.039 Uiso 1 1 calc R . .
C27B C 0.0075(3) 1.04008(16) -0.15476(16) 0.0194(5) Uani 1 1 d . . .
C28B C 0.0198(4) 1.11559(19) -0.14712(19) 0.0291(6) Uani 1 1 d . . .
H28G H 0.0864 1.1435 -0.1855 0.044 Uiso 1 1 calc R . .
H28H H 0.0653 1.0999 -0.0945 0.044 Uiso 1 1 calc R . .
H28I H -0.0844 1.1517 -0.1565 0.044 Uiso 1 1 calc R . .
C29B C -0.4468(3) 1.02034(15) -0.19038(15) 0.0189(5) Uani 1 1 d . . .
C30B C -0.5210(3) 1.08638(16) -0.16567(18) 0.0245(6) Uani 1 1 d . . .
H30G H -0.4504 1.0845 -0.1256 0.037 Uiso 1 1 calc R . .
H30H H -0.6203 1.0775 -0.1447 0.037 Uiso 1 1 calc R . .
H30I H -0.5398 1.1394 -0.2110 0.037 Uiso 1 1 calc R . .
C31B C -0.3779(3) 1.17298(16) -0.4281(2) 0.0347(8) Uani 1 1 d . . .
C32B C -0.425(2) 1.2511(6) -0.4224(6) 0.064(2) Uani 0.681(10) 1 d PD A 1
H32E H -0.3326 1.2735 -0.4288 0.077 Uiso 0.681(10) 1 calc PR A 1
H32F H -0.4548 1.2391 -0.3690 0.077 Uiso 0.681(10) 1 calc PR A 1
C33B C -0.5607(11) 1.3174(4) -0.4812(12) 0.224(12) Uani 0.681(10) 1 d PD A 1
H33G H -0.5292 1.3346 -0.5343 0.336 Uiso 0.681(10) 1 calc PR A 1
H33H H -0.5860 1.3637 -0.4693 0.336 Uiso 0.681(10) 1 calc PR A 1
H33I H -0.6526 1.2958 -0.4773 0.336 Uiso 0.681(10) 1 calc PR A 1
C34B C -0.422(5) 1.2639(18) -0.4406(12) 0.064(2) Uani 0.319(10) 1 d PD A 2
H34A H -0.3477 1.2933 -0.4725 0.077 Uiso 0.319(10) 1 calc PR A 2
H34B H -0.5286 1.2918 -0.4677 0.077 Uiso 0.319(10) 1 calc PR A 2
C35B C -0.4144(16) 1.2608(6) -0.3576(10) 0.064(2) Uani 0.319(10) 1 d PD A 2
H35A H -0.4421 1.3159 -0.3626 0.096 Uiso 0.319(10) 1 calc PR A 2
H35B H -0.3084 1.2336 -0.3317 0.096 Uiso 0.319(10) 1 calc PR A 2
H35C H -0.4879 1.2311 -0.3265 0.096 Uiso 0.319(10) 1 calc PR A 2
O1D O 0.0325(5) 0.3285(3) -0.2149(2) 0.0795(10) Uani 1 1 d . . .
O2D O 0.4308(4) 0.2927(2) 0.37590(19) 0.0710(9) Uani 1 1 d . . .
O3D O -0.0473(11) 0.4605(5) -0.3677(4) 0.100(2) Uani 0.591(6) 1 d P B 1
O4D O -0.2123(15) 0.4650(7) -0.3823(6) 0.100(2) Uani 0.409(6) 1 d P B 2

loop_
_atom_site_aniso_label
_atom_site_aniso_U_11
_atom_site_aniso_U_22
_atom_site_aniso_U_33
_atom_site_aniso_U_23
_atom_site_aniso_U_13
_atom_site_aniso_U_12
O1 0.0166(8) 0.0136(8) 0.0167(8) -0.0058(7) 0.0016(7) -0.0040(6)
O2 0.0243(9) 0.0161(8) 0.0214(9) -0.0066(7) 0.0012(7) -0.0016(7)
O3 0.0164(8) 0.0147(8) 0.0197(9) -0.0075(7) 0.0051(7) -0.0067(6)
O4 0.0198(9) 0.0126(8) 0.0229(9) -0.0071(7) -0.0012(7) -0.0048(6)
O5 0.0226(10) 0.0261(10) 0.0473(13) -0.0192(9) 0.0004(9) -0.0007(8)
O6 0.0201(9) 0.0154(8) 0.0169(9) -0.0054(7) 0.0031(7) -0.0064(7)
O7 0.0314(12) 0.0281(10) 0.0377(12) -0.0087(9) 0.0171(9) -0.0108(9)
O8 0.0181(8) 0.0183(8) 0.0159(8) -0.0077(7) 0.0031(7) -0.0067(7)
O9 0.0325(11) 0.0337(10) 0.0200(10) -0.0113(8) 0.0082(8) -0.0192(9)
O10 0.0177(8) 0.0193(8) 0.0149(8) -0.0078(7) 0.0026(7) -0.0052(7)
O11 0.0213(9) 0.0264(9) 0.0218(9) -0.0139(8) 0.0042(7) -0.0058(7)
O12 0.0189(9) 0.0208(8) 0.0150(9) -0.0079(7) 0.0016(7) -0.0077(7)
O13 0.0242(9) 0.0338(10) 0.0238(10) -0.0150(8) 0.0056(8) -0.0160(8)
O14 0.0167(8) 0.0172(8) 0.0169(9) -0.0072(7) 0.0032(7) -0.0046(7)
O15 0.0184(9) 0.0188(8) 0.0291(10) -0.0103(8) 0.0087(8) -0.0057(7)
C1 0.0128(11) 0.0156(11) 0.0152(11) -0.0064(9) 0.0022(9) -0.0031(9)
C2 0.0150(11) 0.0172(11) 0.0181(12) -0.0076(10) 0.0005(9) -0.0019(9)
C3 0.0168(11) 0.0196(12) 0.0162(12) -0.0089(10) 0.0046(9) -0.0031(9)
C4 0.0149(11) 0.0137(10) 0.0175(12) -0.0078(9) 0.0009(9) -0.0039(8)
C5 0.0213(12) 0.0115(10) 0.0178(12) -0.0039(9) -0.0011(10) -0.0029(9)
C6 0.0138(11) 0.0144(11) 0.0196(12) -0.0091(9) 0.0030(9) -0.0045(9)
C7 0.0155(11) 0.0144(11) 0.0147(11) -0.0050(9) 0.0018(9) -0.0035(9)
C8 0.0153(11) 0.0137(10) 0.0158(11) -0.0063(9) 0.0025(9) -0.0042(9)
C9 0.0150(11) 0.0150(11) 0.0167(12) -0.0070(9) 0.0013(9) -0.0046(9)
C10 0.0150(11) 0.0115(10) 0.0172(12) -0.0049(9) 0.0020(9) -0.0025(8)
C11 0.0147(11) 0.0156(11) 0.0172(12) -0.0064(9) 0.0015(9) -0.0033(9)
C12 0.0158(11) 0.0173(11) 0.0162(12) -0.0077(9) 0.0058(9) -0.0083(9)
C13 0.0137(11) 0.0183(11) 0.0171(12) -0.0088(9) 0.0023(9) -0.0056(9)
C14 0.0143(11) 0.0153(11) 0.0127(11) -0.0042(9) 0.0014(9) -0.0037(9)
C15 0.0161(11) 0.0166(11) 0.0158(12) -0.0067(9) 0.0012(9) -0.0034(9)
C16 0.0177(11) 0.0180(11) 0.0158(12) -0.0077(9) 0.0020(9) -0.0055(9)
C17 0.0245(13) 0.0192(12) 0.0224(13) -0.0115(10) 0.0036(10) -0.0087(10)
C18 0.0229(13) 0.0284(13) 0.0275(14) -0.0174(11) 0.0004(11) -0.0077(11)
C19 0.0246(13) 0.0237(12) 0.0212(13) -0.0126(11) 0.0007(10) -0.0058(10)
C20 0.0154(11) 0.0170(11) 0.0194(12) -0.0083(10) 0.0027(9) -0.0036(9)
C21 0.0262(14) 0.0205(12) 0.0224(13) -0.0132(10) -0.0057(11) -0.0022(10)
C22 0.0416(17) 0.0160(12) 0.0365(17) -0.0118(12) -0.0084(14) -0.0027(11)
C23 0.0306(15) 0.0207(12) 0.0219(13) -0.0104(11) 0.0100(11) -0.0126(11)
C24 0.0512(19) 0.0238(14) 0.0223(14) -0.0014(12) 0.0088(13) -0.0104(13)
C25 0.0169(12) 0.0265(13) 0.0156(12) -0.0080(10) 0.0010(9) -0.0079(10)
C26 0.0223(13) 0.0319(13) 0.0182(13) -0.0136(11) 0.0064(10) -0.0088(11)
C27 0.0123(11) 0.0253(12) 0.0186(12) -0.0102(10) 0.0010(9) -0.0056(9)
C28 0.0291(14) 0.0323(14) 0.0179(13) -0.0094(11) 0.0045(11) -0.0127(12)
C29 0.0215(12) 0.0267(12) 0.0192(13) -0.0157(11) 0.0041(10) -0.0094(10)
C30 0.0185(12) 0.0317(14) 0.0223(13) -0.0148(11) -0.0006(10) -0.0041(10)
C31 0.0148(11) 0.0176(11) 0.0253(14) -0.0090(10) 0.0011(10) -0.0043(9)
C32 0.0322(16) 0.0233(14) 0.0305(16) -0.0013(12) 0.0065(13) 0.0036(12)
C33 0.058(2) 0.0239(16) 0.064(3) 0.0012(16) 0.022(2) 0.0069(16)
O1A 0.0172(8) 0.0114(7) 0.0237(9) -0.0060(7) 0.0011(7) -0.0047(6)
O2A 0.0219(9) 0.0137(8) 0.0214(9) -0.0046(7) 0.0039(7) -0.0029(7)
O3A 0.0194(9) 0.0164(8) 0.0301(10) -0.0093(7) 0.0007(7) -0.0087(7)
O4A 0.0223(9) 0.0167(8) 0.0290(10) -0.0114(7) -0.0044(8) -0.0044(7)
O5A 0.0299(11) 0.0318(11) 0.0471(14) -0.0201(10) 0.0062(10) -0.0045(9)
O6A 0.0234(9) 0.0115(8) 0.0259(10) -0.0051(7) -0.0009(7) -0.0060(7)
O7A 0.0465(14) 0.0258(10) 0.0474(14) -0.0183(10) 0.0222(11) -0.0206(10)
O8A 0.0185(9) 0.0195(8) 0.0181(9) -0.0028(7) 0.0002(7) -0.0056(7)
O9A 0.0368(12) 0.0268(10) 0.0391(13) 0.0017(9) 0.0014(10) -0.0155(9)
O10A 0.0259(9) 0.0147(8) 0.0217(10) -0.0020(7) -0.0034(8) -0.0091(7)
O11A 0.0598(15) 0.0352(11) 0.0205(10) -0.0053(9) 0.0037(10) -0.0232(11)
O12A 0.0225(9) 0.0157(8) 0.0221(9) -0.0034(7) -0.0034(7) -0.0062(7)
O13A 0.0231(9) 0.0240(9) 0.0264(10) -0.0087(8) -0.0037(8) -0.0083(7)
O14A 0.0216(9) 0.0125(8) 0.0223(9) -0.0048(7) -0.0024(7) -0.0029(7)
O15A 0.0259(10) 0.0228(9) 0.0366(11) -0.0171(9) 0.0086(9) -0.0105(8)
C1A 0.0147(11) 0.0127(10) 0.0213(13) -0.0051(9) 0.0014(9) -0.0038(9)
C2A 0.0174(12) 0.0152(11) 0.0215(13) -0.0058(10) 0.0006(10) -0.0056(9)
C3A 0.0161(11) 0.0152(11) 0.0192(12) -0.0038(9) 0.0060(9) -0.0064(9)
C4A 0.0185(12) 0.0147(11) 0.0225(13) -0.0068(10) -0.0026(10) -0.0048(9)
C5A 0.0287(14) 0.0123(11) 0.0254(14) -0.0073(10) -0.0033(11) -0.0033(10)
C6A 0.0190(12) 0.0152(11) 0.0228(13) -0.0074(10) -0.0001(10) -0.0073(9)
C7A 0.0184(12) 0.0093(10) 0.0234(13) -0.0049(9) 0.0008(10) -0.0051(9)
C8A 0.0202(12) 0.0108(10) 0.0206(12) -0.0061(9) -0.0017(10) -0.0058(9)
C9A 0.0190(12) 0.0106(10) 0.0191(12) -0.0038(9) -0.0026(10) -0.0050(9)
C10A 0.0164(12) 0.0087(10) 0.0262(13) -0.0051(9) 0.0002(10) -0.0040(9)
C11A 0.0172(12) 0.0124(10) 0.0232(13) -0.0044(9) -0.0008(10) -0.0055(9)
C12A 0.0167(12) 0.0146(11) 0.0223(13) -0.0045(10) -0.0006(10) -0.0063(9)
C13A 0.0180(12) 0.0131(11) 0.0220(13) -0.0036(10) -0.0019(10) -0.0045(9)
C14A 0.0221(12) 0.0107(10) 0.0197(12) -0.0027(9) -0.0020(10) -0.0054(9)
C15A 0.0187(12) 0.0142(11) 0.0210(13) -0.0032(10) -0.0036(10) -0.0064(9)
C16A 0.0193(12) 0.0139(11) 0.0216(13) -0.0032(10) -0.0036(10) -0.0054(9)
C17A 0.0222(13) 0.0216(12) 0.0248(14) -0.0086(11) -0.0013(10) -0.0073(10)
C18A 0.0327(16) 0.0312(15) 0.0304(16) -0.0099(12) -0.0081(13) -0.0086(12)
C19A 0.0329(15) 0.0211(12) 0.0223(14) -0.0064(11) -0.0040(11) -0.0046(11)
C20A 0.0192(12) 0.0166(11) 0.0236(13) -0.0070(10) -0.0007(10) -0.0051(9)
C21A 0.0290(14) 0.0174(12) 0.0249(14) -0.0092(11) -0.0049(11) 0.0012(10)
C22A 0.0477(18) 0.0227(13) 0.0383(18) -0.0184(13) -0.0066(14) 0.0011(12)
C23A 0.0382(17) 0.0153(12) 0.0260(14) -0.0089(10) 0.0037(12) -0.0122(11)
C24A 0.058(2) 0.0153(13) 0.0340(17) -0.0051(12) 0.0059(15) -0.0118(13)
C25A 0.0161(12) 0.0255(13) 0.0279(15) 0.0016(11) 0.0000(11) -0.0060(10)
C26A 0.0225(15) 0.057(2) 0.0241(15) -0.0024(14) -0.0001(12) -0.0108(14)
C27A 0.0345(15) 0.0233(13) 0.0235(14) -0.0023(11) -0.0068(12) -0.0140(11)
C28A 0.0517(19) 0.0227(14) 0.0303(16) 0.0032(12) -0.0091(14) -0.0180(13)
C29A 0.0245(13) 0.0219(12) 0.0175(12) -0.0072(10) -0.0025(10) -0.0051(10)
C30A 0.0280(14) 0.0267(14) 0.0238(14) -0.0055(11) -0.0009(11) -0.0025(11)
C31A 0.0191(12) 0.0195(12) 0.0300(14) -0.0126(11) -0.0008(11) -0.0042(10)
C32A 0.0427(18) 0.0191(14) 0.050(2) -0.0122(13) 0.0084(15) -0.0046(12)
C33A 0.0386(18) 0.0328(17) 0.085(3) -0.0355(19) -0.0060(19) -0.0021(14)
O1B 0.0156(8) 0.0117(7) 0.0192(9) -0.0047(6) 0.0025(7) -0.0045(6)
O2B 0.0207(9) 0.0152(8) 0.0279(10) -0.0086(7) 0.0033(7) -0.0012(7)
O3B 0.0150(8) 0.0167(8) 0.0241(9) -0.0034(7) -0.0002(7) -0.0082(7)
O4B 0.0193(9) 0.0124(8) 0.0222(9) -0.0036(7) 0.0045(7) -0.0043(7)
O5B 0.0247(10) 0.0273(10) 0.0340(12) -0.0081(9) -0.0057(9) 0.0000(8)
O6B 0.0257(9) 0.0151(8) 0.0223(9) -0.0092(7) 0.0040(7) -0.0095(7)
O7B 0.0540(16) 0.0303(11) 0.0707(18) -0.0137(12) -0.0286(14) -0.0176(11)
O8B 0.0149(8) 0.0186(8) 0.0178(9) -0.0080(7) 0.0003(7) -0.0068(6)
O9B 0.0285(10) 0.0331(10) 0.0288(10) -0.0200(9) 0.0079(8) -0.0178(8)
O10B 0.0203(9) 0.0184(8) 0.0201(9) -0.0111(7) 0.0022(7) -0.0086(7)
O11B 0.0228(9) 0.0298(10) 0.0208(10) -0.0130(8) 0.0022(7) -0.0064(8)
O12B 0.0183(8) 0.0169(8) 0.0234(9) -0.0117(7) 0.0048(7) -0.0049(7)
O13B 0.0195(9) 0.0251(9) 0.0256(10) -0.0146(8) 0.0068(7) -0.0106(7)
O14B 0.0199(9) 0.0126(8) 0.0311(10) -0.0084(7) 0.0012(8) -0.0031(7)
O15B 0.0233(10) 0.0240(10) 0.0468(14) 0.0102(9) -0.0143(10) -0.0121(8)
C1B 0.0144(11) 0.0137(10) 0.0175(12) -0.0066(9) 0.0017(9) -0.0038(8)
C2B 0.0158(11) 0.0198(11) 0.0186(12) -0.0091(10) 0.0039(9) -0.0056(9)
C3B 0.0122(11) 0.0188(12) 0.0201(12) -0.0076(10) -0.0011(9) -0.0030(9)
C4B 0.0130(11) 0.0142(11) 0.0168(12) -0.0028(9) 0.0025(9) -0.0053(9)
C5B 0.0205(12) 0.0118(10) 0.0191(13) -0.0034(9) 0.0055(10) -0.0024(9)
C6B 0.0150(11) 0.0131(10) 0.0174(12) -0.0040(9) -0.0001(9) -0.0063(9)
C7B 0.0164(11) 0.0121(10) 0.0174(12) -0.0052(9) 0.0018(9) -0.0061(9)
C8B 0.0139(11) 0.0130(10) 0.0170(12) -0.0061(9) 0.0015(9) -0.0063(9)
C9B 0.0151(11) 0.0117(10) 0.0143(11) -0.0042(9) 0.0021(9) -0.0051(8)
C10B 0.0130(11) 0.0094(10) 0.0184(12) -0.0043(9) 0.0026(9) -0.0041(8)
C11B 0.0139(11) 0.0147(10) 0.0174(12) -0.0073(9) 0.0004(9) -0.0047(9)
C12B 0.0163(11) 0.0162(11) 0.0170(12) -0.0072(9) 0.0021(9) -0.0077(9)
C13B 0.0112(10) 0.0147(10) 0.0172(12) -0.0069(9) 0.0009(9) -0.0035(8)
C14B 0.0154(11) 0.0130(10) 0.0191(12) -0.0067(9) 0.0004(9) -0.0043(9)
C15B 0.0151(11) 0.0157(10) 0.0185(12) -0.0090(9) 0.0011(9) -0.0044(9)
C16B 0.0150(11) 0.0143(11) 0.0180(12) -0.0084(9) 0.0027(9) -0.0049(9)
C17B 0.0216(12) 0.0157(11) 0.0148(12) -0.0061(9) 0.0017(9) -0.0052(9)
C18B 0.0231(13) 0.0256(13) 0.0259(14) -0.0060(11) 0.0089(11) -0.0069(11)
C19B 0.0256(13) 0.0227(12) 0.0177(13) -0.0074(10) 0.0044(10) -0.0055(10)
C20B 0.0162(12) 0.0157(11) 0.0197(12) -0.0038(9) -0.0018(10) -0.0050(9)
C21B 0.0279(14) 0.0190(12) 0.0194(13) -0.0084(10) 0.0031(11) -0.0002(10)
C22B 0.0430(17) 0.0168(12) 0.0283(15) -0.0046(11) 0.0081(13) -0.0028(12)
C23B 0.0487(19) 0.0193(13) 0.0294(16) -0.0078(11) -0.0084(14) -0.0139(13)
C24B 0.083(3) 0.0247(15) 0.051(2) -0.0210(15) -0.009(2) -0.0145(17)
C25B 0.0145(11) 0.0267(13) 0.0227(13) -0.0156(11) 0.0038(10) -0.0056(10)
C26B 0.0223(13) 0.0353(15) 0.0247(14) -0.0176(12) -0.0022(11) -0.0048(11)
C27B 0.0137(11) 0.0286(13) 0.0243(13) -0.0181(11) 0.0051(10) -0.0079(9)
C28B 0.0331(15) 0.0398(16) 0.0342(16) -0.0286(14) 0.0138(12) -0.0213(13)
C29B 0.0185(12) 0.0199(12) 0.0194(12) -0.0102(10) 0.0013(10) -0.0038(9)
C30B 0.0229(13) 0.0246(13) 0.0312(15) -0.0175(12) 0.0049(11) -0.0053(10)
C31B 0.0141(12) 0.0160(13) 0.058(2) -0.0002(13) -0.0020(13) -0.0072(10)
C32B 0.047(2) 0.013(3) 0.115(6) -0.017(4) -0.013(4) 0.003(3)
C33B 0.053(5) 0.025(4) 0.50(3) -0.040(8) -0.083(10) 0.009(3)
C34B 0.047(2) 0.013(3) 0.115(6) -0.017(4) -0.013(4) 0.003(3)
C35B 0.047(2) 0.013(3) 0.115(6) -0.017(4) -0.013(4) 0.003(3)
O1D 0.090(3) 0.095(3) 0.072(2) -0.046(2) 0.015(2) -0.037(2)
O2D 0.064(2) 0.071(2) 0.0510(18) -0.0041(15) -0.0009(15) -0.0136(16)
O3D 0.129(5) 0.104(4) 0.066(3) -0.023(3) -0.002(3) -0.055(4)
O4D 0.129(5) 0.104(4) 0.066(3) -0.023(3) -0.002(3) -0.055(4)

loop_
_atom_type_symbol
_atom_type_description
_atom_type_scat_dispersion_real
_atom_type_scat_dispersion_imag
_atom_type_scat_source
C C 0.0181 0.0091 'International Tables Vol C Tables 4.2.6.8 and 6.1.1.4'
H H 0.0000 0.0000 'International Tables Vol C Tables 4.2.6.8 and 6.1.1.4'
O O 0.0492 0.0322 'International Tables Vol C Tables 4.2.6.8 and 6.1.1.4'

loop_
_geom_angle_atom_site_label_1
_geom_angle_atom_site_label_2
_geom_angle_atom_site_label_3
_geom_angle
C3 O1 C10 109.56(18)
C4 O3 H3 109.5
C21 O4 C6 115.24(19)
C23 O6 C7 116.8(2)
C25 O8 C11 114.71(18)
C27 O10 C15 115.79(19)
C29 O12 C16 120.04(19)
C31 O14 C14 116.0(2)
C2 C1 H1 106.2
C2 C1 C4 116.77(19)
C2 C1 C10 101.64(18)
C4 C1 H1 106.2
C4 C1 C10 118.8(2)
C10 C1 H1 106.2
C1 C2 H2A 111.3
C1 C2 H2B 111.3
H2A C2 H2B 109.2
C3 C2 C1 102.58(19)
C3 C2 H2A 111.3
C3 C2 H2B 111.3
O1 C3 C2 109.7(2)
O2 C3 O1 121.0(2)
O2 C3 C2 129.4(2)
O3 C4 C1 107.63(19)
O3 C4 C5 112.28(19)
O3 C4 C6 111.0(2)
C1 C4 C6 107.34(18)
C5 C4 C1 108.7(2)
C5 C4 C6 109.7(2)
C18 C5 C4 120.6(3)
C18 C5 C19 121.2(2)
C19 C5 C4 118.1(2)
O4 C6 C4 107.11(18)
O4 C6 H6 109.4
O4 C6 C7 108.15(19)
C4 C6 H6 109.4
C7 C6 C4 113.2(2)
C7 C6 H6 109.4
O6 C7 C6 108.35(18)
O6 C7 H7 108.7
O6 C7 C8 108.98(18)
C6 C7 H7 108.7
C8 C7 C6 113.3(2)
C8 C7 H7 108.7
C7 C8 C9 112.95(18)
C7 C8 C14 114.56(19)
C7 C8 C15 115.9(2)
C14 C8 C9 106.78(19)
C14 C8 C15 102.37(18)
C15 C8 C9 103.02(18)
C8 C9 H9 101.9
C10 C9 C8 116.98(19)
C10 C9 H9 101.9
C11 C9 C8 115.1(2)
C11 C9 H9 101.9
C11 C9 C10 115.6(2)
O1 C10 C1 100.44(18)
O1 C10 C9 105.24(18)
O1 C10 C20 103.04(18)
C1 C10 C9 116.1(2)
C20 C10 C1 117.5(2)
C20 C10 C9 112.0(2)
O8 C11 C9 111.05(19)
O8 C11 H11A 108.6
O8 C11 C12 110.71(19)
C9 C11 H11A 108.6
C9 C11 C12 109.3(2)
C12 C11 H11A 108.6
C11 C12 H12C 108.9
C11 C12 H12D 108.9
H12C C12 H12D 107.7
C13 C12 C11 113.43(19)
C13 C12 H12C 108.9
C13 C12 H12D 108.9
C12 C13 H13A 109.5
C12 C13 C16 117.0(2)
C14 C13 C12 107.29(19)
C14 C13 H13A 109.5
C14 C13 C16 103.73(19)
C16 C13 H13A 109.5
O14 C14 C8 108.95(19)
O14 C14 C13 110.62(18)
O14 C14 H14A 111.7
C8 C14 H14A 111.7
C13 C14 C8 101.73(19)
C13 C14 H14A 111.7
O10 C15 C8 112.12(19)
O10 C15 H15A 109.0
O10 C15 C16 113.81(18)
C8 C15 H15A 109.0
C8 C15 C16 103.8(2)
C16 C15 H15A 109.0
O12 C16 C13 109.49(19)
O12 C16 C15 103.76(18)
O12 C16 C17 109.7(2)
C13 C16 C15 105.24(19)
C17 C16 C13 116.2(2)
C17 C16 C15 111.7(2)
C16 C17 H17D 109.5
C16 C17 H17E 109.5
C16 C17 H17F 109.5
H17D C17 H17E 109.5
H17D C17 H17F 109.5
H17E C17 H17F 109.5
C5 C18 H18C 120.0
C5 C18 H18D 120.0
H18C C18 H18D 120.0
C5 C19 H19D 109.5
C5 C19 H19E 109.5
C5 C19 H19F 109.5
H19D C19 H19E 109.5
H19D C19 H19F 109.5
H19E C19 H19F 109.5
C10 C20 H20D 109.5
C10 C20 H20E 109.5
C10 C20 H20F 109.5
H20D C20 H20E 109.5
H20D C20 H20F 109.5
H20E C20 H20F 109.5
O4 C21 C22 111.7(2)
O5 C21 O4 123.6(2)
O5 C21 C22 124.7(3)
C21 C22 H22D 109.5
C21 C22 H22E 109.5
C21 C22 H22F 109.5
H22D C22 H22E 109.5
H22D C22 H22F 109.5
H22E C22 H22F 109.5
O6 C23 C24 109.5(2)
O7 C23 O6 125.5(3)
O7 C23 C24 125.0(3)
C23 C24 H24D 109.5
C23 C24 H24E 109.5
C23 C24 H24F 109.5
H24D C24 H24E 109.5
H24D C24 H24F 109.5
H24E C24 H24F 109.5
O8 C25 C26 111.5(2)
O9 C25 O8 122.1(2)
O9 C25 C26 126.5(3)
C25 C26 H26D 109.5
C25 C26 H26E 109.5
C25 C26 H26F 109.5
H26D C26 H26E 109.5
H26D C26 H26F 109.5
H26E C26 H26F 109.5
O10 C27 C28 111.4(2)
O11 C27 O10 123.5(2)
O11 C27 C28 125.1(3)
C27 C28 H28D 109.5
C27 C28 H28E 109.5
C27 C28 H28F 109.5
H28D C28 H28E 109.5
H28D C28 H28F 109.5
H28E C28 H28F 109.5
O12 C29 C30 109.8(2)
O13 C29 O12 124.7(2)
O13 C29 C30 125.4(2)
C29 C30 H30D 109.5
C29 C30 H30E 109.5
C29 C30 H30F 109.5
H30D C30 H30E 109.5
H30D C30 H30F 109.5
H30E C30 H30F 109.5
O14 C31 C32 109.5(2)
O15 C31 O14 125.3(2)
O15 C31 C32 125.2(2)
C31 C32 H32C 108.9
C31 C32 H32D 108.9
H32C C32 H32D 107.7
C33 C32 C31 113.4(3)
C33 C32 H32C 108.9
C33 C32 H32D 108.9
C32 C33 H33D 109.5
C32 C33 H33E 109.5
C32 C33 H33F 109.5
H33D C33 H33E 109.5
H33D C33 H33F 109.5
H33E C33 H33F 109.5
C3A O1A C10A 108.94(17)
C4A O3A H3A 109.5
C21A O4A C6A 117.0(2)
C23A O6A C7A 117.6(2)
C25A O8A C11A 115.2(2)
C27A O10A C15A 114.9(2)
C29A O12A C16A 119.02(19)
C31A O14A C14A 116.8(2)
C2A C1A H1A 106.5
C2A C1A C10A 102.1(2)
C4A C1A H1A 106.5
C4A C1A C2A 115.9(2)
C4A C1A C10A 118.4(2)
C10A C1A H1A 106.5
C1A C2A H2AA 111.2
C1A C2A H2AB 111.2
H2AA C2A H2AB 109.1
C3A C2A C1A 102.76(19)
C3A C2A H2AA 111.2
C3A C2A H2AB 111.2
O1A C3A C2A 109.7(2)
O2A C3A O1A 121.3(2)
O2A C3A C2A 129.0(2)
O3A C4A C1A 107.4(2)
O3A C4A C5A 112.2(2)
O3A C4A C6A 110.5(2)
C1A C4A C5A 109.0(2)
C1A C4A C6A 108.35(19)
C5A C4A C6A 109.2(2)
C18A C5A C4A 121.3(3)
C18A C5A C19A 120.5(3)
C19A C5A C4A 118.2(2)
O4A C6A C4A 104.30(18)
O4A C6A H6A 109.8
O4A C6A C7A 108.79(19)
C4A C6A H6A 109.8
C7A C6A C4A 114.1(2)
C7A C6A H6A 109.8
O6A C7A C6A 107.2(2)
O6A C7A H7A 109.0
O6A C7A C8A 108.65(19)
C6A C7A H7A 109.0
C6A C7A C8A 113.9(2)
C8A C7A H7A 109.0
C7A C8A C9A 113.75(19)
C7A C8A C15A 114.9(2)
C14A C8A C7A 115.2(2)
C14A C8A C9A 106.54(19)
C14A C8A C15A 102.64(19)
C15A C8A C9A 102.42(19)
C8A C9A H9A 101.9
C10A C9A C8A 116.80(18)
C10A C9A H9A 101.9
C11A C9A C8A 115.3(2)
C11A C9A H9A 101.9
C11A C9A C10A 115.45(19)
O1A C10A C1A 100.67(18)
O1A C10A C9A 105.23(17)
O1A C10A C20A 103.0(2)
C1A C10A C9A 116.2(2)
C20A C10A C1A 118.0(2)
C20A C10A C9A 111.2(2)
O8A C11A C9A 112.01(19)
O8A C11A H11 108.2
O8A C11A C12A 110.6(2)
C9A C11A H11 108.2
C9A C11A C12A 109.6(2)
C12A C11A H11 108.2
C11A C12A H12A 109.0
C11A C12A H12B 109.0
H12A C12A H12B 107.8
C13A C12A C11A 113.07(19)
C13A C12A H12A 109.0
C13A C12A H12B 109.0
C12A C13A H13 109.7
C12A C13A C16A 115.6(2)
C14A C13A C12A 107.38(19)
C14A C13A H13 109.7
C14A C13A C16A 104.4(2)
C16A C13A H13 109.7
O14A C14A C8A 109.66(19)
O14A C14A C13A 109.58(19)
O14A C14A H14 111.8
C8A C14A H14 111.8
C13A C14A C8A 101.9(2)
C13A C14A H14 111.8
O10A C15A C8A 112.1(2)
O10A C15A H15 109.5
O10A C15A C16A 112.49(18)
C8A C15A H15 109.5
C8A C15A C16A 103.7(2)
C16A C15A H15 109.5
O12A C16A C13A 108.7(2)
O12A C16A C15A 104.02(18)
O12A C16A C17A 108.9(2)
C13A C16A C15A 105.2(2)
C17A C16A C13A 117.7(2)
C17A C16A C15A 111.4(2)
C16A C17A H17A 109.5
C16A C17A H17B 109.5
C16A C17A H17C 109.5
H17A C17A H17B 109.5
H17A C17A H17C 109.5
H17B C17A H17C 109.5
C5A C18A H18A 120.0
C5A C18A H18B 120.0
H18A C18A H18B 120.0
C5A C19A H19A 109.5
C5A C19A H19B 109.5
C5A C19A H19C 109.5
H19A C19A H19B 109.5
H19A C19A H19C 109.5
H19B C19A H19C 109.5
C10A C20A H20A 109.5
C10A C20A H20B 109.5
C10A C20A H20C 109.5
H20A C20A H20B 109.5
H20A C20A H20C 109.5
H20B C20A H20C 109.5
O4A C21A C22A 110.5(3)
O5A C21A O4A 123.6(3)
O5A C21A C22A 125.8(3)
C21A C22A H22A 109.5
C21A C22A H22B 109.5
C21A C22A H22C 109.5
H22A C22A H22B 109.5
H22A C22A H22C 109.5
H22B C22A H22C 109.5
O6A C23A C24A 110.0(3)
O7A C23A O6A 124.4(2)
O7A C23A C24A 125.6(3)
C23A C24A H24A 109.5
C23A C24A H24B 109.5
C23A C24A H24C 109.5
H24A C24A H24B 109.5
H24A C24A H24C 109.5
H24B C24A H24C 109.5
O8A C25A C26A 112.3(3)
O9A C25A O8A 122.1(3)
O9A C25A C26A 125.6(3)
C25A C26A H26A 109.5
C25A C26A H26B 109.5
C25A C26A H26C 109.5
H26A C26A H26B 109.5
H26A C26A H26C 109.5
H26B C26A H26C 109.5
O10A C27A C28A 111.6(3)
O11A C27A O10A 123.9(2)
O11A C27A C28A 124.5(3)
C27A C28A H28A 109.5
C27A C28A H28B 109.5
C27A C28A H28C 109.5
H28A C28A H28B 109.5
H28A C28A H28C 109.5
H28B C28A H28C 109.5
O12A C29A C30A 110.0(2)
O13A C29A O12A 125.2(2)
O13A C29A C30A 124.8(2)
C29A C30A H30A 109.5
C29A C30A H30B 109.5
C29A C30A H30C 109.5
H30A C30A H30B 109.5
H30A C30A H30C 109.5
H30B C30A H30C 109.5
O14A C31A C32A 110.6(2)
O15A C31A O14A 124.6(2)
O15A C31A C32A 124.8(3)
C31A C32A H32A 109.1
C31A C32A H32B 109.1
C31A C32A C33A 112.5(3)
H32A C32A H32B 107.8
C33A C32A H32A 109.1
C33A C32A H32B 109.1
C32A C33A H33A 109.5
C32A C33A H33B 109.5
C32A C33A H33C 109.5
H33A C33A H33B 109.5
H33A C33A H33C 109.5
H33B C33A H33C 109.5
C3B O1B C10B 109.37(17)
C4B O3B H3B 109.5
C21B O4B C6B 116.36(19)
C23B O6B C7B 116.2(2)
C25B O8B C11B 114.68(18)
C27B O10B C15B 115.38(19)
C29B O12B C16B 119.73(18)
C31B O14B C14B 116.5(2)
C2B C1B H1B 106.2
C2B C1B C4B 116.9(2)
C2B C1B C10B 102.04(19)
C4B C1B H1B 106.2
C4B C1B C10B 118.4(2)
C10B C1B H1B 106.2
C1B C2B H2BA 111.5
C1B C2B H2BB 111.5
H2BA C2B H2BB 109.3
C3B C2B C1B 101.3(2)
C3B C2B H2BA 111.5
C3B C2B H2BB 111.5
O1B C3B C2B 110.5(2)
O2B C3B O1B 120.8(2)
O2B C3B C2B 128.7(2)
O3B C4B C1B 107.63(18)
O3B C4B C5B 111.6(2)
O3B C4B C6B 111.5(2)
C1B C4B C5B 107.9(2)
C1B C4B C6B 109.17(19)
C5B C4B C6B 108.90(19)
C18B C5B C4B 120.7(2)
C18B C5B C19B 121.8(3)
C19B C5B C4B 117.4(2)
O4B C6B C4B 104.45(19)
O4B C6B H6B 109.6
O4B C6B C7B 108.97(19)
C4B C6B H6B 109.6
C4B C6B C7B 114.56(19)
C7B C6B H6B 109.6
O6B C7B C6B 106.97(18)
O6B C7B H7B 109.1
O6B C7B C8B 109.4(2)
C6B C7B H7B 109.1
C8B C7B C6B 113.03(19)
C8B C7B H7B 109.1
C7B C8B C9B 113.3(2)
C7B C8B C15B 115.53(19)
C14B C8B C7B 114.75(19)
C14B C8B C9B 106.94(17)
C14B C8B C15B 102.55(19)
C15B C8B C9B 102.42(18)
C8B C9B H9B 102.2
C10B C9B C8B 117.16(18)
C10B C9B H9B 102.2
C11B C9B C8B 114.60(18)
C11B C9B H9B 102.2
C11B C9B C10B 115.3(2)
O1B C10B C1B 100.79(18)
O1B C10B C9B 104.55(17)
O1B C10B C20B 103.47(17)
C1B C10B C9B 115.95(19)
C1B C10B C20B 116.9(2)
C20B C10B C9B 112.6(2)
O8B C11B C9B 111.43(18)
O8B C11B H11B 108.4
O8B C11B C12B 109.95(18)
C9B C11B H11B 108.4
C12B C11B C9B 110.2(2)
C12B C11B H11B 108.4
C11B C12B H12E 109.0
C11B C12B H12F 109.0
C11B C12B C13B 113.08(19)
H12E C12B H12F 107.8
C13B C12B H12E 109.0
C13B C12B H12F 109.0
C12B C13B H13B 109.7
C12B C13B C16B 116.07(19)
C14B C13B C12B 107.3(2)
C14B C13B H13B 109.7
C14B C13B C16B 104.01(18)
C16B C13B H13B 109.7
O14B C14B C8B 109.59(18)
O14B C14B C13B 109.7(2)
O14B C14B H14B 111.8
C8B C14B H14B 111.8
C13B C14B C8B 101.80(18)
C13B C14B H14B 111.8
O10B C15B C8B 111.75(19)
O10B C15B H15B 109.2
O10B C15B C16B 113.27(19)
C8B C15B H15B 109.2
C8B C15B C16B 104.19(18)
C16B C15B H15B 109.2
O12B C16B C13B 109.21(18)
O12B C16B C15B 105.00(17)
O12B C16B C17B 109.4(2)
C13B C16B C15B 105.21(19)
C17B C16B C13B 115.92(19)
C17B C16B C15B 111.53(19)
C16B C17B H17G 109.5
C16B C17B H17H 109.5
C16B C17B H17I 109.5
H17G C17B H17H 109.5
H17G C17B H17I 109.5
H17H C17B H17I 109.5
C5B C18B H18E 120.0
C5B C18B H18F 120.0
H18E C18B H18F 120.0
C5B C19B H19G 109.5
C5B C19B H19H 109.5
C5B C19B H19I 109.5
H19G C19B H19H 109.5
H19G C19B H19I 109.5
H19H C19B H19I 109.5
C10B C20B H20G 109.5
C10B C20B H20H 109.5
C10B C20B H20I 109.5
H20G C20B H20H 109.5
H20G C20B H20I 109.5
H20H C20B H20I 109.5
O4B C21B C22B 110.0(2)
O5B C21B O4B 123.9(2)
O5B C21B C22B 126.0(3)
C21B C22B H22G 109.5
C21B C22B H22H 109.5
C21B C22B H22I 109.5
H22G C22B H22H 109.5
H22G C22B H22I 109.5
H22H C22B H22I 109.5
O6B C23B C24B 109.5(3)
O7B C23B O6B 124.9(3)
O7B C23B C24B 125.6(3)
C23B C24B H24G 109.5
C23B C24B H24H 109.5
C23B C24B H24I 109.5
H24G C24B H24H 109.5
H24G C24B H24I 109.5
H24H C24B H24I 109.5
O8B C25B C26B 111.6(2)
O9B C25B O8B 123.0(2)
O9B C25B C26B 125.4(2)
C25B C26B H26G 109.5
C25B C26B H26H 109.5
C25B C26B H26I 109.5
H26G C26B H26H 109.5
H26G C26B H26I 109.5
H26H C26B H26I 109.5
O10B C27B C28B 110.5(2)
O11B C27B O10B 124.6(2)
O11B C27B C28B 124.9(3)
C27B C28B H28G 109.5
C27B C28B H28H 109.5
C27B C28B H28I 109.5
H28G C28B H28H 109.5
H28G C28B H28I 109.5
H28H C28B H28I 109.5
O12B C29B C30B 109.7(2)
O13B C29B O12B 124.7(2)
O13B C29B C30B 125.6(2)
C29B C30B H30G 109.5
C29B C30B H30H 109.5
C29B C30B H30I 109.5
H30G C30B H30H 109.5
H30G C30B H30I 109.5
H30H C30B H30I 109.5
O14B C31B C32B 109.2(5)
O14B C31B C34B 115.5(11)
O15B C31B O14B 125.2(3)
O15B C31B C32B 125.5(5)
O15B C31B C34B 118.7(10)
C32B C31B C34B 11.9(12)
C31B C32B H32E 108.0
C31B C32B H32F 108.0
C31B C32B C33B 117.0(10)
H32E C32B H32F 107.3
C33B C32B H32E 108.0
C33B C32B H32F 108.0
C32B C33B H33G 109.5
C32B C33B H33H 109.5
C32B C33B H33I 109.5
H33G C33B H33H 109.5
H33G C33B H33I 109.5
H33H C33B H33I 109.5
C31B C34B H34A 110.4
C31B C34B H34B 110.4
H34A C34B H34B 108.6
C35B C34B C31B 106.8(15)
C35B C34B H34A 110.4
C35B C34B H34B 110.4
C34B C35B H35A 109.5
C34B C35B H35B 109.5
C34B C35B H35C 109.5
H35A C35B H35B 109.5
H35A C35B H35C 109.5
H35B C35B H35C 109.5

loop_
_geom_bond_atom_site_label_1
_geom_bond_atom_site_label_2
_geom_bond_distance
O1 C3 1.366(3)
O1 C10 1.482(3)
O2 C3 1.198(3)
O3 H3 0.8200
O3 C4 1.413(3)
O4 C6 1.439(3)
O4 C21 1.360(3)
O5 C21 1.198(4)
O6 C7 1.445(3)
O6 C23 1.346(3)
O7 C23 1.198(4)
O8 C11 1.455(3)
O8 C25 1.370(3)
O9 C25 1.197(3)
O10 C15 1.428(3)
O10 C27 1.349(3)
O11 C27 1.205(3)
O12 C16 1.459(3)
O12 C29 1.350(3)
O13 C29 1.203(3)
O14 C14 1.443(3)
O14 C31 1.338(3)
O15 C31 1.203(3)
C1 H1 0.9800
C1 C2 1.534(3)
C1 C4 1.534(3)
C1 C10 1.550(3)
C2 H2A 0.9700
C2 H2B 0.9700
C2 C3 1.505(3)
C4 C5 1.531(3)
C4 C6 1.558(3)
C5 C18 1.331(4)
C5 C19 1.490(4)
C6 H6 0.9800
C6 C7 1.556(3)
C7 H7 0.9800
C7 C8 1.547(3)
C8 C9 1.610(3)
C8 C14 1.553(3)
C8 C15 1.559(3)
C9 H9 0.9800
C9 C10 1.550(3)
C9 C11 1.528(4)
C10 C20 1.535(4)
C11 H11A 0.9800
C11 C12 1.542(3)
C12 H12C 0.9700
C12 H12D 0.9700
C12 C13 1.537(3)
C13 H13A 0.9800
C13 C14 1.523(3)
C13 C16 1.560(4)
C14 H14A 0.9800
C15 H15A 0.9800
C15 C16 1.599(3)
C16 C17 1.523(3)
C17 H17D 0.9600
C17 H17E 0.9600
C17 H17F 0.9600
C18 H18C 0.9300
C18 H18D 0.9300
C19 H19D 0.9600
C19 H19E 0.9600
C19 H19F 0.9600
C20 H20D 0.9600
C20 H20E 0.9600
C20 H20F 0.9600
C21 C22 1.501(4)
C22 H22D 0.9600
C22 H22E 0.9600
C22 H22F 0.9600
C23 C24 1.507(4)
C24 H24D 0.9600
C24 H24E 0.9600
C24 H24F 0.9600
C25 C26 1.495(4)
C26 H26D 0.9600
C26 H26E 0.9600
C26 H26F 0.9600
C27 C28 1.497(4)
C28 H28D 0.9600
C28 H28E 0.9600
C28 H28F 0.9600
C29 C30 1.503(4)
C30 H30D 0.9600
C30 H30E 0.9600
C30 H30F 0.9600
C31 C32 1.516(4)
C32 H32C 0.9700
C32 H32D 0.9700
C32 C33 1.496(5)
C33 H33D 0.9600
C33 H33E 0.9600
C33 H33F 0.9600
O1A C3A 1.367(3)
O1A C10A 1.480(3)
O2A C3A 1.198(3)
O3A H3A 0.8200
O3A C4A 1.416(3)
O4A C6A 1.446(3)
O4A C21A 1.349(4)
O5A C21A 1.205(4)
O6A C7A 1.443(3)
O6A C23A 1.344(3)
O7A C23A 1.200(4)
O8A C11A 1.460(3)
O8A C25A 1.361(3)
O9A C25A 1.205(4)
O10A C15A 1.436(3)
O10A C27A 1.335(4)
O11A C27A 1.209(4)
O12A C16A 1.469(3)
O12A C29A 1.354(3)
O13A C29A 1.192(3)
O14A C14A 1.448(3)
O14A C31A 1.335(4)
O15A C31A 1.211(4)
C1A H1A 0.9800
C1A C2A 1.527(3)
C1A C4A 1.525(3)
C1A C10A 1.547(4)
C2A H2AA 0.9700
C2A H2AB 0.9700
C2A C3A 1.512(3)
C4A C5A 1.531(4)
C4A C6A 1.554(3)
C5A C18A 1.329(4)
C5A C19A 1.502(4)
C6A H6A 0.9800
C6A C7A 1.550(4)
C7A H7A 0.9800
C7A C8A 1.555(3)
C8A C9A 1.615(3)
C8A C14A 1.547(4)
C8A C15A 1.561(4)
C9A H9A 0.9800
C9A C10A 1.552(3)
C9A C11A 1.529(3)
C10A C20A 1.523(4)
C11A H11 0.9800
C11A C12A 1.542(3)
C12A H12A 0.9700
C12A H12B 0.9700
C12A C13A 1.541(3)
C13A H13 0.9800
C13A C14A 1.525(3)
C13A C16A 1.561(4)
C14A H14 0.9800
C15A H15 0.9800
C15A C16A 1.598(3)
C16A C17A 1.517(4)
C17A H17A 0.9600
C17A H17B 0.9600
C17A H17C 0.9600
C18A H18A 0.9300
C18A H18B 0.9300
C19A H19A 0.9600
C19A H19B 0.9600
C19A H19C 0.9600
C20A H20A 0.9600
C20A H20B 0.9600
C20A H20C 0.9600
C21A C22A 1.493(4)
C22A H22A 0.9600
C22A H22B 0.9600
C22A H22C 0.9600
C23A C24A 1.503(4)
C24A H24A 0.9600
C24A H24B 0.9600
C24A H24C 0.9600
C25A C26A 1.492(5)
C26A H26A 0.9600
C26A H26B 0.9600
C26A H26C 0.9600
C27A C28A 1.502(4)
C28A H28A 0.9600
C28A H28B 0.9600
C28A H28C 0.9600
C29A C30A 1.507(4)
C30A H30A 0.9600
C30A H30B 0.9600
C30A H30C 0.9600
C31A C32A 1.511(4)
C32A H32A 0.9700
C32A H32B 0.9700
C32A C33A 1.526(5)
C33A H33A 0.9600
C33A H33B 0.9600
C33A H33C 0.9600
O1B C3B 1.352(3)
O1B C10B 1.482(3)
O2B C3B 1.201(3)
O3B H3B 0.8200
O3B C4B 1.412(3)
O4B C6B 1.444(3)
O4B C21B 1.364(3)
O5B C21B 1.187(4)
O6B C7B 1.441(3)
O6B C23B 1.351(3)
O7B C23B 1.190(4)
O8B C11B 1.470(3)
O8B C25B 1.360(3)
O9B C25B 1.197(3)
O10B C15B 1.434(3)
O10B C27B 1.352(3)
O11B C27B 1.202(3)
O12B C16B 1.456(3)
O12B C29B 1.359(3)
O13B C29B 1.194(3)
O14B C14B 1.448(3)
O14B C31B 1.329(3)
O15B C31B 1.203(4)
C1B H1B 0.9800
C1B C2B 1.530(3)
C1B C4B 1.537(3)
C1B C10B 1.539(3)
C2B H2BA 0.9700
C2B H2BB 0.9700
C2B C3B 1.511(3)
C4B C5B 1.542(4)
C4B C6B 1.543(3)
C5B C18B 1.328(4)
C5B C19B 1.496(4)
C6B H6B 0.9800
C6B C7B 1.562(4)
C7B H7B 0.9800
C7B C8B 1.555(3)
C8B C9B 1.603(3)
C8B C14B 1.551(3)
C8B C15B 1.563(3)
C9B H9B 0.9800
C9B C10B 1.555(3)
C9B C11B 1.534(3)
C10B C20B 1.540(3)
C11B H11B 0.9800
C11B C12B 1.530(3)
C12B H12E 0.9700
C12B H12F 0.9700
C12B C13B 1.537(3)
C13B H13B 0.9800
C13B C14B 1.529(3)
C13B C16B 1.562(3)
C14B H14B 0.9800
C15B H15B 0.9800
C15B C16B 1.593(3)
C16B C17B 1.529(3)
C17B H17G 0.9600
C17B H17H 0.9600
C17B H17I 0.9600
C18B H18E 0.9300
C18B H18F 0.9300
C19B H19G 0.9600
C19B H19H 0.9600
C19B H19I 0.9600
C20B H20G 0.9600
C20B H20H 0.9600
C20B H20I 0.9600
C21B C22B 1.501(4)
C22B H22G 0.9600
C22B H22H 0.9600
C22B H22I 0.9600
C23B C24B 1.503(5)
C24B H24G 0.9600
C24B H24H 0.9600
C24B H24I 0.9600
C25B C26B 1.505(4)
C26B H26G 0.9600
C26B H26H 0.9600
C26B H26I 0.9600
C27B C28B 1.501(4)
C28B H28G 0.9600
C28B H28H 0.9600
C28B H28I 0.9600
C29B C30B 1.505(4)
C30B H30G 0.9600
C30B H30H 0.9600
C30B H30I 0.9600
C31B C32B 1.468(13)
C31B C34B 1.56(3)
C32B H32E 0.9700
C32B H32F 0.9700
C32B C33B 1.518(9)
C33B H33G 0.9600
C33B H33H 0.9600
C33B H33I 0.9600
C34B H34A 0.9700
C34B H34B 0.9700
C34B C35B 1.535(10)
C35B H35A 0.9600
C35B H35B 0.9600
C35B H35C 0.9600

loop_
_geom_torsion_atom_site_label_1
_geom_torsion_atom_site_label_2
_geom_torsion_atom_site_label_3
_geom_torsion_atom_site_label_4
_geom_torsion
O3 C4 C5 C18 7.3(3)
O3 C4 C5 C19 -174.4(2)
O3 C4 C6 O4 75.0(2)
O3 C4 C6 C7 -44.1(3)
O4 C6 C7 O6 20.8(2)
O4 C6 C7 C8 141.90(19)
O6 C7 C8 C9 177.81(19)
O6 C7 C8 C14 55.2(3)
O6 C7 C8 C15 -63.7(3)
O8 C11 C12 C13 -89.1(2)
O10 C15 C16 O12 1.8(3)
O10 C15 C16 C13 116.8(2)
O10 C15 C16 C17 -116.3(2)
O14 C31 C32 C33 169.6(3)
O15 C31 C32 C33 -11.1(5)
C1 C2 C3 O1 -13.1(3)
C1 C2 C3 O2 167.5(3)
C1 C4 C5 C18 -111.7(3)
C1 C4 C5 C19 66.7(3)
C1 C4 C6 O4 -167.59(19)
C1 C4 C6 C7 73.3(2)
C2 C1 C4 O3 -61.5(3)
C2 C1 C4 C5 60.4(3)
C2 C1 C4 C6 178.9(2)
C2 C1 C10 O1 -39.2(2)
C2 C1 C10 C9 -152.0(2)
C2 C1 C10 C20 71.6(2)
C3 O1 C10 C1 33.2(2)
C3 O1 C10 C9 154.1(2)
C3 O1 C10 C20 -88.4(2)
C4 C1 C2 C3 163.1(2)
C4 C1 C10 O1 -168.83(19)
C4 C1 C10 C9 78.4(3)
C4 C1 C10 C20 -58.1(3)
C4 C6 C7 O6 139.32(19)
C4 C6 C7 C8 -99.6(2)
C5 C4 C6 O4 -49.6(3)
C5 C4 C6 C7 -168.75(19)
C6 O4 C21 O5 -11.2(4)
C6 O4 C21 C22 169.8(2)
C6 C4 C5 C18 131.2(2)
C6 C4 C5 C19 -50.4(3)
C6 C7 C8 C9 57.1(3)
C6 C7 C8 C14 -65.5(3)
C6 C7 C8 C15 175.61(19)
C7 O6 C23 O7 0.8(4)
C7 O6 C23 C24 -179.6(2)
C7 C8 C9 C10 17.0(3)
C7 C8 C9 C11 -123.6(2)
C7 C8 C14 O14 -57.0(3)
C7 C8 C14 C13 -173.83(19)
C7 C8 C15 O10 34.0(3)
C7 C8 C15 C16 157.30(19)
C8 C9 C10 O1 175.26(19)
C8 C9 C10 C1 -74.7(3)
C8 C9 C10 C20 64.0(3)
C8 C9 C11 O8 71.0(2)
C8 C9 C11 C12 -51.4(3)
C8 C15 C16 O12 -120.38(19)
C8 C15 C16 C13 -5.4(2)
C8 C15 C16 C17 121.6(2)
C9 C8 C14 O14 177.17(18)
C9 C8 C14 C13 60.3(2)
C9 C8 C15 O10 157.85(18)
C9 C8 C15 C16 -78.9(2)
C9 C11 C12 C13 33.6(3)
C10 O1 C3 O2 166.4(2)
C10 O1 C3 C2 -13.1(3)
C10 C1 C2 C3 32.2(2)
C10 C1 C4 O3 60.9(3)
C10 C1 C4 C5 -177.3(2)
C10 C1 C4 C6 -58.7(3)
C10 C9 C11 O8 -70.2(2)
C10 C9 C11 C12 167.42(19)
C11 O8 C25 O9 3.7(3)
C11 O8 C25 C26 -176.51(19)
C11 C9 C10 O1 -44.3(3)
C11 C9 C10 C1 65.7(3)
C11 C9 C10 C20 -155.6(2)
C11 C12 C13 C14 30.3(3)
C11 C12 C13 C16 -85.6(3)
C12 C13 C14 O14 163.98(19)
C12 C13 C14 C8 -80.4(2)
C12 C13 C16 O12 -154.93(19)
C12 C13 C16 C15 94.1(2)
C12 C13 C16 C17 -30.0(3)
C14 O14 C31 O15 5.2(3)
C14 O14 C31 C32 -175.6(2)
C14 C8 C9 C10 143.8(2)
C14 C8 C9 C11 3.2(3)
C14 C8 C15 O10 -91.4(2)
C14 C8 C15 C16 31.9(2)
C14 C13 C16 O12 87.2(2)
C14 C13 C16 C15 -23.8(2)
C14 C13 C16 C17 -147.9(2)
C15 O10 C27 O11 -3.7(3)
C15 O10 C27 C28 176.8(2)
C15 C8 C9 C10 -108.7(2)
C15 C8 C9 C11 110.6(2)
C15 C8 C14 O14 69.3(2)
C15 C8 C14 C13 -47.6(2)
C16 O12 C29 O13 2.3(4)
C16 O12 C29 C30 -177.7(2)
C16 C13 C14 O14 -71.6(2)
C16 C13 C14 C8 44.1(2)
C21 O4 C6 C4 148.8(2)
C21 O4 C6 C7 -88.9(2)
C23 O6 C7 C6 -102.5(2)
C23 O6 C7 C8 133.7(2)
C25 O8 C11 C9 159.39(19)
C25 O8 C11 C12 -79.0(2)
C27 O10 C15 C8 -162.94(19)
C27 O10 C15 C16 79.6(3)
C29 O12 C16 C13 65.7(3)
C29 O12 C16 C15 177.7(2)
C29 O12 C16 C17 -62.9(3)
C31 O14 C14 C8 159.58(19)
C31 O14 C14 C13 -89.4(2)
O3A C4A C5A C18A 5.4(3)
O3A C4A C5A C19A -174.6(2)
O3A C4A C6A O4A 73.4(3)
O3A C4A C6A C7A -45.1(3)
O4A C6A C7A O6A 27.0(3)
O4A C6A C7A C8A 147.2(2)
O6A C7A C8A C9A 176.2(2)
O6A C7A C8A C14A 52.8(3)
O6A C7A C8A C15A -66.2(3)
O8A C11A C12A C13A -91.2(3)
O10A C15A C16A O12A -0.2(3)
O10A C15A C16A C13A 114.0(2)
O10A C15A C16A C17A -117.4(2)
O14A C31A C32A C33A -169.8(3)
O15A C31A C32A C33A 12.1(5)
C1A C2A C3A O1A -9.7(3)
C1A C2A C3A O2A 169.4(3)
C1A C4A C5A C18A -113.4(3)
C1A C4A C5A C19A 66.6(3)
C1A C4A C6A O4A -169.1(2)
C1A C4A C6A C7A 72.3(3)
C2A C1A C4A O3A -61.8(3)
C2A C1A C4A C5A 60.0(3)
C2A C1A C4A C6A 178.7(2)
C2A C1A C10A O1A -38.9(2)
C2A C1A C10A C9A -151.92(19)
C2A C1A C10A C20A 72.1(2)
C3A O1A C10A C1A 34.8(2)
C3A O1A C10A C9A 155.9(2)
C3A O1A C10A C20A -87.5(2)
C4A C1A C2A C3A 160.2(2)
C4A C1A C10A O1A -167.5(2)
C4A C1A C10A C9A 79.5(3)
C4A C1A C10A C20A -56.5(3)
C4A C6A C7A O6A 143.0(2)
C4A C6A C7A C8A -96.8(2)
C5A C4A C6A O4A -50.5(3)
C5A C4A C6A C7A -169.04(19)
C6A O4A C21A O5A 3.6(4)
C6A O4A C21A C22A -176.3(2)
C6A C4A C5A C18A 128.4(3)
C6A C4A C5A C19A -51.7(3)
C6A C7A C8A C9A 56.8(3)
C6A C7A C8A C14A -66.6(3)
C6A C7A C8A C15A 174.4(2)
C7A O6A C23A O7A 0.9(4)
C7A O6A C23A C24A -178.6(2)
C7A C8A C9A C10A 15.6(3)
C7A C8A C9A C11A -124.9(2)
C7A C8A C14A O14A -56.5(3)
C7A C8A C14A C13A -172.58(19)
C7A C8A C15A O10A 37.1(3)
C7A C8A C15A C16A 158.7(2)
C8A C9A C10A O1A 175.9(2)
C8A C9A C10A C1A -73.7(3)
C8A C9A C10A C20A 65.1(3)
C8A C9A C11A O8A 72.0(2)
C8A C9A C11A C12A -51.1(3)
C8A C15A C16A O12A -121.5(2)
C8A C15A C16A C13A -7.4(2)
C8A C15A C16A C17A 121.3(2)
C9A C8A C14A O14A 176.29(19)
C9A C8A C14A C13A 60.3(2)
C9A C8A C15A O10A 160.96(19)
C9A C8A C15A C16A -77.4(2)
C9A C11A C12A C13A 32.8(3)
C10A O1A C3A O2A 164.5(2)
C10A O1A C3A C2A -16.2(3)
C10A C1A C2A C3A 30.0(2)
C10A C1A C4A O3A 60.0(3)
C10A C1A C4A C5A -178.2(2)
C10A C1A C4A C6A -59.4(3)
C10A C9A C11A O8A -69.0(3)
C10A C9A C11A C12A 167.9(2)
C11A O8A C25A O9A 1.2(4)
C11A O8A C25A C26A -178.5(2)
C11A C9A C10A O1A -43.7(3)
C11A C9A C10A C1A 66.7(3)
C11A C9A C10A C20A -154.5(2)
C11A C12A C13A C14A 30.9(3)
C11A C12A C13A C16A -85.2(3)
C12A C13A C14A O14A 163.0(2)
C12A C13A C14A C8A -80.9(2)
C12A C13A C16A O12A -152.82(19)
C12A C13A C16A C15A 96.3(2)
C12A C13A C16A C17A -28.5(3)
C14A O14A C31A O15A 4.7(4)
C14A O14A C31A C32A -173.4(2)
C14A C8A C9A C10A 143.6(2)
C14A C8A C9A C11A 3.1(3)
C14A C8A C15A O10A -88.7(2)
C14A C8A C15A C16A 32.9(2)
C14A C13A C16A O12A 89.5(2)
C14A C13A C16A C15A -21.4(2)
C14A C13A C16A C17A -146.2(2)
C15A O10A C27A O11A 1.1(4)
C15A O10A C27A C28A -179.0(2)
C15A C8A C9A C10A -109.0(2)
C15A C8A C9A C11A 110.5(2)
C15A C8A C14A O14A 69.0(2)
C15A C8A C14A C13A -47.0(2)
C16A O12A C29A O13A 1.4(4)
C16A O12A C29A C30A -178.7(2)
C16A C13A C14A O14A -73.8(2)
C16A C13A C14A C8A 42.3(2)
C21A O4A C6A C4A 138.9(2)
C21A O4A C6A C7A -99.0(3)
C23A O6A C7A C6A -108.7(2)
C23A O6A C7A C8A 127.8(2)
C25A O8A C11A C9A 157.8(2)
C25A O8A C11A C12A -79.6(2)
C27A O10A C15A C8A -160.8(2)
C27A O10A C15A C16A 82.8(3)
C29A O12A C16A C13A 63.1(3)
C29A O12A C16A C15A 174.7(2)
C29A O12A C16A C17A -66.4(3)
C31A O14A C14A C8A 155.2(2)
C31A O14A C14A C13A -93.7(3)
O3B C4B C5B C18B 4.4(3)
O3B C4B C5B C19B -176.5(2)
O3B C4B C6B O4B 70.5(2)
O3B C4B C6B C7B -48.6(3)
O4B C6B C7B O6B 25.9(2)
O4B C6B C7B C8B 146.39(19)
O6B C7B C8B C9B 177.73(18)
O6B C7B C8B C14B 54.5(3)
O6B C7B C8B C15B -64.5(2)
O8B C11B C12B C13B -89.4(2)
O10B C15B C16B O12B 1.2(3)
O10B C15B C16B C13B 116.4(2)
O10B C15B C16B C17B -117.1(2)
O14B C31B C32B C33B 178.2(11)
O14B C31B C34B C35B -43(3)
O15B C31B C32B C33B -4.4(17)
O15B C31B C34B C35B 144.8(15)
C1B C2B C3B O1B -15.6(2)
C1B C2B C3B O2B 164.9(2)
C1B C4B C5B C18B -113.6(3)
C1B C4B C5B C19B 65.5(3)
C1B C4B C6B O4B -170.68(18)
C1B C4B C6B C7B 70.2(2)
C2B C1B C4B O3B -58.8(3)
C2B C1B C4B C5B 61.8(3)
C2B C1B C4B C6B -180.0(2)
C2B C1B C10B O1B -39.2(2)
C2B C1B C10B C9B -151.36(19)
C2B C1B C10B C20B 72.0(2)
C3B O1B C10B C1B 31.2(2)
C3B O1B C10B C9B 151.82(18)
C3B O1B C10B C20B -90.1(2)
C4B C1B C2B C3B 164.2(2)
C4B C1B C10B O1B -169.02(18)
C4B C1B C10B C9B 78.8(3)
C4B C1B C10B C20B -57.8(3)
C4B C6B C7B O6B 142.44(19)
C4B C6B C7B C8B -97.0(2)
C5B C4B C6B O4B -53.2(2)
C5B C4B C6B C7B -172.28(18)
C6B O4B C21B O5B -1.4(4)
C6B O4B C21B C22B 178.9(2)
C6B C4B C5B C18B 128.0(3)
C6B C4B C5B C19B -52.9(3)
C6B C7B C8B C9B 58.6(2)
C6B C7B C8B C14B -64.6(3)
C6B C7B C8B C15B 176.36(19)
C7B O6B C23B O7B 0.8(5)
C7B O6B C23B C24B -179.7(3)
C7B C8B C9B C10B 14.4(3)
C7B C8B C9B C11B -125.3(2)
C7B C8B C14B O14B -56.6(3)
C7B C8B C14B C13B -172.7(2)
C7B C8B C15B O10B 34.4(3)
C7B C8B C15B C16B 157.01(19)
C8B C9B C10B O1B 175.48(18)
C8B C9B C10B C1B -74.6(3)
C8B C9B C10B C20B 63.8(3)
C8B C9B C11B O8B 71.3(3)
C8B C9B C11B C12B -51.0(3)
C8B C15B C16B O12B -120.44(19)
C8B C15B C16B C13B -5.2(2)
C8B C15B C16B C17B 121.2(2)
C9B C8B C14B O14B 176.81(19)
C9B C8B C14B C13B 60.7(2)
C9B C8B C15B O10B 158.01(18)
C9B C8B C15B C16B -79.3(2)
C9B C11B C12B C13B 33.8(3)
C10B O1B C3B O2B 169.5(2)
C10B O1B C3B C2B -10.1(2)
C10B C1B C2B C3B 33.4(2)
C10B C1B C4B O3B 63.9(3)
C10B C1B C4B C5B -175.5(2)
C10B C1B C4B C6B -57.3(3)
C10B C9B C11B O8B -69.2(2)
C10B C9B C11B C12B 168.45(18)
C11B O8B C25B O9B -0.9(4)
C11B O8B C25B C26B 179.2(2)
C11B C9B C10B O1B -45.1(2)
C11B C9B C10B C1B 64.9(3)
C11B C9B C10B C20B -156.71(19)
C11B C12B C13B C14B 29.8(3)
C11B C12B C13B C16B -86.0(3)
C12B C13B C14B O14B 163.80(18)
C12B C13B C14B C8B -80.2(2)
C12B C13B C16B O12B -153.52(19)
C12B C13B C16B C15B 94.2(2)
C12B C13B C16B C17B -29.5(3)
C14B O14B C31B O15B 4.2(4)
C14B O14B C31B C32B -178.4(7)
C14B O14B C31B C34B -167.5(14)
C14B C8B C9B C10B 141.8(2)
C14B C8B C9B C11B 2.1(3)
C14B C8B C15B O10B -91.2(2)
C14B C8B C15B C16B 31.4(2)
C14B C13B C16B O12B 88.8(2)
C14B C13B C16B C15B -23.4(2)
C14B C13B C16B C17B -147.1(2)
C15B O10B C27B O11B -3.1(4)
C15B O10B C27B C28B 176.6(2)
C15B C8B C9B C10B -110.7(2)
C15B C8B C9B C11B 109.5(2)
C15B C8B C14B O14B 69.5(2)
C15B C8B C14B C13B -46.6(2)
C16B O12B C29B O13B -0.8(4)
C16B O12B C29B C30B 179.5(2)
C16B C13B C14B O14B -72.7(2)
C16B C13B C14B C8B 43.3(2)
C21B O4B C6B C4B 141.5(2)
C21B O4B C6B C7B -95.6(2)
C23B O6B C7B C6B -102.7(2)
C23B O6B C7B C8B 134.5(2)
C25B O8B C11B C9B 160.1(2)
C25B O8B C11B C12B -77.4(2)
C27B O10B C15B C8B -161.0(2)
C27B O10B C15B C16B 81.7(2)
C29B O12B C16B C13B 65.0(3)
C29B O12B C16B C15B 177.3(2)
C29B O12B C16B C17B -62.9(3)
C31B O14B C14B C8B 155.9(2)
C31B O14B C14B C13B -93.2(3)
C32B C31B C34B C35B 17(8)
C34B C31B C32B C33B 54(9)
